data_7134641
loop_
_publ_author_name
'Chen, Yiwen'
'Pang, Ziyuan'
'Li, Gege'
'Yang, Xiaobo'
'Yan, Wenliang'
'Li, Qifeng'
'Dong, Xuan'
'Ma, Xiaoli'
'Yang, Zhi'

_publ_section_title
;
 Alkylaluminium-catalyzed regioselective hydrophosphinylation of
 \a,\b-unsaturated ketones into \g-ketophosphine oxides
;
_journal_issue 53
_journal_name_full 'Chemical Communications'
_journal_page_first 9666
_journal_page_last 9669
_journal_paper_doi 10.1039/D5CC01440A
_journal_volume 61
_journal_year 2025
_chemical_absolute_configuration ad
_chemical_formula_moiety 'C28 H39 Al N2'
_chemical_formula_sum 'C28 H39 Al N2'
_chemical_formula_weight 430.59
_space_group_crystal_system orthorhombic
_space_group_IT_number 19
_space_group_name_Hall 'P 2ac 2ab'
_space_group_name_H-M_alt 'P 21 21 21'
_atom_sites_solution_hydrogens geom
_atom_sites_solution_primary dual
_audit_creation_date 2025-02-24
_audit_creation_method
;
Olex2 1.5
(compiled 2022.04.07 svn.rca3783a0 for OlexSys, GUI svn.r6498)
;
_audit_update_record
;
2025-02-24 deposited with the CCDC.	2025-05-27 downloaded from the CCDC.
;
_cell_angle_alpha 90
_cell_angle_beta 90
_cell_angle_gamma 90
_cell_formula_units_Z 16
_cell_length_a 16.5787(4)
_cell_length_b 20.7155(4)
_cell_length_c 29.8150(6)
_cell_measurement_reflns_used 21016
_cell_measurement_temperature 99.9(2)
_cell_measurement_theta_max 30.6750
_cell_measurement_theta_min 2.0900
_cell_volume 10239.5(4)
_computing_cell_refinement 'CrysAlisPro 1.171.43.140a (Rigaku OD, 2024)'
_computing_data_collection 'CrysAlisPro 1.171.43.140a (Rigaku OD, 2024)'
_computing_data_reduction 'CrysAlisPro 1.171.43.140a (Rigaku OD, 2024)'
_computing_molecular_graphics 'Olex2 1.5 (Dolomanov et al., 2009)'
_computing_publication_material 'Olex2 1.5 (Dolomanov et al., 2009)'
_computing_structure_refinement 'SHELXL 2018/3 (Sheldrick, 2015)'
_computing_structure_solution 'SHELXT 2018/2 (Sheldrick, 2018)'
_diffrn_ambient_environment N~2~
_diffrn_ambient_temperature 99.9(2)
_diffrn_detector 'Hybrid Pixel Array Detector'
_diffrn_detector_area_resol_mean 10.0000
_diffrn_detector_type HyPix
_diffrn_measured_fraction_theta_full 0.999
_diffrn_measured_fraction_theta_max 0.815
_diffrn_measurement_details
;
List of Runs (angles in degrees, time in seconds):

  # Type    Start    End  Width  t~exp~   \w     \q     \k     \f   Frames
#--------------------------------------------------------------------------
  1  \w    -17.00  11.00   0.50   13.00    --    3.17 -69.00 -64.00   56
  2  \w    -18.00  36.00   0.50   13.00    --    3.17 -99.00  60.00  108
  3  \w     -8.00  18.00   0.50   13.00    --    3.17 -99.00  90.00   52
  4  \w    -18.00  36.00   0.50   13.00    --    3.17 -99.00-180.00  108
  5  \w    -32.00  -7.00   0.50   13.00    --   -7.00 -38.00  90.00   50
;
_diffrn_measurement_device 'four-circle diffractometer'
_diffrn_measurement_device_type 'XtaLAB Synergy R, DW system, HyPix'
_diffrn_measurement_method '\w scans'
_diffrn_orient_matrix_type 'CrysAlisPro convention (1999,Acta A55,543-557)'
_diffrn_orient_matrix_UB_11 -0.0053291000
_diffrn_orient_matrix_UB_12 0.0266999000
_diffrn_orient_matrix_UB_13 0.0146076000
_diffrn_orient_matrix_UB_21 -0.0415681000
_diffrn_orient_matrix_UB_22 0.0009873000
_diffrn_orient_matrix_UB_23 -0.0055569000
_diffrn_orient_matrix_UB_31 -0.0085539000
_diffrn_orient_matrix_UB_32 -0.0214117000
_diffrn_orient_matrix_UB_33 0.0179429000
_diffrn_radiation_monochromator mirror
_diffrn_radiation_probe x-ray
_diffrn_radiation_type 'Mo K\a'
_diffrn_radiation_wavelength 0.71073
_diffrn_reflns_av_R_equivalents 0.0424
_diffrn_reflns_av_unetI/netI 0.0621
_diffrn_reflns_Laue_measured_fraction_full 0.999
_diffrn_reflns_Laue_measured_fraction_max 0.815
_diffrn_reflns_limit_h_max 19
_diffrn_reflns_limit_h_min -22
_diffrn_reflns_limit_k_max 26
_diffrn_reflns_limit_k_min -27
_diffrn_reflns_limit_l_max 42
_diffrn_reflns_limit_l_min -35
_diffrn_reflns_number 66871
_diffrn_reflns_point_group_measured_fraction_full 0.996
_diffrn_reflns_point_group_measured_fraction_max 0.772
_diffrn_reflns_theta_full 25.242
_diffrn_reflns_theta_max 30.838
_diffrn_reflns_theta_min 1.966
_diffrn_source 'Rotating-anode X-ray tube'
_diffrn_source_type 'Rigaku (Mo) X-ray Source'
_exptl_absorpt_coefficient_mu 0.096
_exptl_absorpt_correction_T_max 1.00000
_exptl_absorpt_correction_T_min 0.63879
_exptl_absorpt_correction_type multi-scan
_exptl_absorpt_process_details
;
CrysAlisPro 1.171.43.140a (Rigaku Oxford Diffraction, 2024)
Empirical absorption correction using spherical harmonics,
implemented in SCALE3 ABSPACK scaling algorithm.
;
_exptl_crystal_colour yellow
_exptl_crystal_colour_primary yellow
_exptl_crystal_density_diffrn 1.117
_exptl_crystal_description block
_exptl_crystal_F_000 3744
_exptl_crystal_size_max 0.15
_exptl_crystal_size_mid 0.12
_exptl_crystal_size_min 0.1
_refine_diff_density_max 0.481
_refine_diff_density_min -0.225
_refine_diff_density_rms 0.049
_refine_ls_abs_structure_details
;
 Flack x determined using 7253 quotients [(I+)-(I-)]/[(I+)+(I-)]
 (Parsons, Flack and Wagner, Acta Cryst. B69 (2013) 249-259).
;
_refine_ls_abs_structure_Flack 0.02(5)
_refine_ls_extinction_method none
_refine_ls_goodness_of_fit_ref 1.040
_refine_ls_hydrogen_treatment constr
_refine_ls_matrix_type full
_refine_ls_number_parameters 1153
_refine_ls_number_reflns 24858
_refine_ls_number_restraints 0
_refine_ls_restrained_S_all 1.040
_refine_ls_R_factor_all 0.0692
_refine_ls_R_factor_gt 0.0461
_refine_ls_shift/su_max 0.001
_refine_ls_shift/su_mean 0.000
_refine_ls_structure_factor_coef Fsqd
_refine_ls_weighting_details 'w=1/[\s^2^(Fo^2^)+(0.0668P)^2^+0.8879P] where P=(Fo^2^+2Fc^2^)/3'
_refine_ls_weighting_scheme calc
_refine_ls_wR_factor_gt 0.1108
_refine_ls_wR_factor_ref 0.1184
_reflns_Friedel_coverage 0.767
_reflns_Friedel_fraction_full 0.991
_reflns_Friedel_fraction_max 0.723
_reflns_number_gt 19612
_reflns_number_total 24858
_reflns_threshold_expression 'I > 2\s(I)'
_cod_data_source_file d5cc01440a2.cif
_cod_data_source_block exp_2769_auto
_cod_depositor_comments 'Adding full bibliography for 7134639--7134642.cif.'
_cod_database_code 7134641
_shelx_shelxl_version_number 2018/3
_chemical_oxdiff_formula 'C H N Al'
_chemical_oxdiff_usercomment 'C H N Al'
_shelx_space_group_comment
;
The symmetry employed for this shelxl refinement is uniquely defined
by the following loop, which should always be used as a source of
symmetry information in preference to the above space-group names.
They are only intended as comments.
;
_shelx_estimated_absorpt_t_max 0.990
_shelx_estimated_absorpt_t_min 0.986
_olex2_refinement_description
;
1.a Secondary CH2 refined with riding coordinates:
 C95(H95A,H95B), C16(H16A,H16B), C96(H96A,H96B), C42(H42A,H42B), C39(H39A,
 H39B), C13(H13A,H13B), C97(H97A,H97B), C98(H98A,H98B), C72(H72A,H72B),
 C41(H41A,H41B), C71(H71A,H71B), C40(H40A,H40B), C69(H69A,H69B), C14(H14A,H14B),
  C70(H70A,H70B), C15(H15A,H15B)
1.b Aromatic/amide H refined with riding coordinates:
 C106(H106), C63(H63), C31(H31), C77(H77), C79(H79), C91(H91), C24(H24),
 C21(H21), C7(H7), C104(H104), C3(H3), C49(H49), C35(H35), C52(H52), C59(H59),
 C87(H87)
1.c Idealised Me refined as rotating group:
 C56(H56A,H56B,H56C), C76(H76A,H76B,H76C), C27(H27A,H27B,H27C), C26(H26A,H26B,
 H26C), C92(H92A,H92B,H92C), C45(H45A,H45B,H45C), C36(H36A,H36B,H36C), C28(H28A,
 H28B,H28C), C81(H81A,H81B,H81C), C83(H83A,H83B,H83C), C67(H67A,H67B,H67C),
 C54(H54A,H54B,H54C), C20(H20A,H20B,H20C), C57(H57A,H57B,H57C), C64(H64A,H64B,
 H64C), C10(H10A,H10B,H10C), C37(H37A,H37B,H37C), C55(H55A,H55B,H55C), C8(H8A,
 H8B,H8C), C101(H10D,H10E,H10F), C84(H84A,H84B,H84C), C93(H93A,H93B,H93C),
 C65(H65A,H65B,H65C), C111(H11A,H11B,H11C), C23(H23A,H23B,H23C), C48(H48A,H48B,
 H48C), C108(H10G,H10H,H10I), C9(H9A,H9B,H9C), C109(H10J,H10K,H10L), C110(H11D,
 H11E,H11F), C29(H29A,H29B,H29C), C82(H82A,H82B,H82C), C85(H85A,H85B,H85C),
 C1(H1A,H1B,H1C), C112(H11G,H11H,H11I), C51(H51A,H51B,H51C)
;
_olex2_submission_special_instructions 'No special instructions were received'
_oxdiff_exptl_absorpt_empirical_details
;
Empirical correction (ABSPACK) includes:
- Absorption correction using spherical harmonics
- Frame scaling
;
_oxdiff_exptl_absorpt_empirical_full_max 1.407
_oxdiff_exptl_absorpt_empirical_full_min 0.727

loop_
_space_group_symop_operation_xyz
'x, y, z'
'-x+1/2, -y, z+1/2'
'-x, y+1/2, -z+1/2'
'x+1/2, -y+1/2, -z'

loop_
_atom_site_label
_atom_site_type_symbol
_atom_site_fract_x
_atom_site_fract_y
_atom_site_fract_z
_atom_site_U_iso_or_equiv
_atom_site_adp_type
_atom_site_occupancy
_atom_site_site_symmetry_order
_atom_site_calc_flag
_atom_site_refinement_flags_posn
_atom_site_refinement_flags_adp
_atom_site_refinement_flags_occupancy
_atom_site_disorder_assembly
_atom_site_disorder_group
Al1 Al -0.21789(5) 0.03008(4) -0.74493(3) 0.01628(16) Uani 1 1 d . . . . .
Al2 Al -0.40743(5) -0.25467(4) -0.49062(3) 0.01702(16) Uani 1 1 d . . . . .
Al3 Al -0.34032(5) -0.73537(4) -0.50015(3) 0.01869(17) Uani 1 1 d . . . . .
Al4 Al -0.28176(5) -0.45042(4) -0.74037(3) 0.02085(17) Uani 1 1 d . . . . .
N6 N -0.36759(13) -0.82361(10) -0.50787(7) 0.0167(4) Uani 1 1 d . . . . .
N3 N -0.38036(13) -0.16755(10) -0.50312(7) 0.0164(4) Uani 1 1 d . . . . .
N5 N -0.44793(14) -0.70674(10) -0.51237(8) 0.0194(5) Uani 1 1 d . . . . .
N1 N -0.32528(13) -0.00040(10) -0.75516(7) 0.0171(4) Uani 1 1 d . . . . .
N2 N -0.24689(13) 0.11740(10) -0.75545(7) 0.0164(4) Uani 1 1 d . . . . .
N4 N -0.29965(14) -0.28471(10) -0.50020(7) 0.0180(5) Uani 1 1 d . . . . .
N7 N -0.17465(14) -0.42118(10) -0.75277(7) 0.0197(5) Uani 1 1 d . . . . .
N8 N -0.25567(14) -0.53773(10) -0.75334(7) 0.0186(5) Uani 1 1 d . . . . .
C46 C -0.28215(16) -0.34821(12) -0.48256(8) 0.0168(5) Uani 1 1 d . . . . .
C100 C -0.11947(18) -0.45361(13) -0.77629(9) 0.0208(6) Uani 1 1 d . . . . .
C80 C -0.33599(17) -0.89223(13) -0.44289(9) 0.0211(6) Uani 1 1 d . . . . .
C18 C -0.19501(16) 0.16525(12) -0.73507(8) 0.0166(5) Uani 1 1 d . . . . .
C25 C -0.21573(17) 0.19008(12) -0.69270(8) 0.0185(5) Uani 1 1 d . . . . .
C99 C -0.12857(17) -0.51817(13) -0.79099(9) 0.0194(5) Uani 1 1 d . . . . .
C5 C -0.34314(16) -0.06377(12) -0.73733(9) 0.0179(5) Uani 1 1 d . . . . .
C6 C -0.32965(16) -0.11902(13) -0.76334(9) 0.0214(6) Uani 1 1 d . . . . .
C33 C -0.43467(16) -0.11947(12) -0.48540(8) 0.0175(5) Uani 1 1 d . . . . .
C17 C -0.30973(16) 0.13675(12) -0.78071(8) 0.0170(5) Uani 1 1 d . . . . .
C61 C -0.46639(16) -0.64174(12) -0.49774(9) 0.0198(6) Uani 1 1 d . . . . .
C74 C -0.31550(16) -0.86983(12) -0.48600(8) 0.0170(5) Uani 1 1 d . . . . .
C11 C -0.37952(16) 0.03036(12) -0.78039(8) 0.0170(5) Uani 1 1 d . . . . .
C38 C -0.31578(16) -0.14776(12) -0.52697(8) 0.0164(5) Uani 1 1 d . . . . .
C106 C -0.11962(17) -0.27800(13) -0.68386(9) 0.0237(6) Uani 1 1 d . . . . .
H106 H -0.101206 -0.268711 -0.654380 0.028 Uiso 1 1 calc R U . . .
C75 C -0.24417(16) -0.89007(12) -0.50653(9) 0.0191(5) Uani 1 1 d . . . . .
C95 C -0.18753(17) -0.63088(13) -0.78630(9) 0.0215(6) Uani 1 1 d . . . . .
H95A H -0.232242 -0.641933 -0.806929 0.026 Uiso 1 1 calc R U . . .
H95B H -0.196584 -0.654667 -0.757948 0.026 Uiso 1 1 calc R U . . .
C94 C -0.19084(17) -0.55873(13) -0.77650(8) 0.0177(5) Uani 1 1 d . . . . .
C90 C -0.29658(17) -0.61265(13) -0.69385(9) 0.0215(6) Uani 1 1 d . . . . .
C12 C -0.36909(16) 0.09408(12) -0.79672(8) 0.0176(5) Uani 1 1 d . . . . .
C73 C -0.43000(17) -0.84574(12) -0.53242(9) 0.0183(5) Uani 1 1 d . . . . .
C53 C -0.25570(16) -0.35362(13) -0.43824(9) 0.0195(5) Uani 1 1 d . . . . .
C89 C -0.31171(16) -0.58490(12) -0.73611(8) 0.0189(5) Uani 1 1 d . . . . .
C32 C -0.41807(17) -0.09154(13) -0.44350(9) 0.0208(6) Uani 1 1 d . . . . .
C107 C -0.13140(17) -0.34200(13) -0.69643(9) 0.0226(6) Uani 1 1 d . . . . .
C63 C -0.46697(17) -0.52749(13) -0.50981(10) 0.0225(6) Uani 1 1 d . . . . .
H63 H -0.459306 -0.491777 -0.529341 0.027 Uiso 1 1 calc R U . . .
C58 C -0.49000(17) -0.51584(13) -0.46604(10) 0.0227(6) Uani 1 1 d . . . . .
C19 C -0.12325(17) 0.18366(12) -0.75609(9) 0.0194(5) Uani 1 1 d . . . . .
C31 C -0.47330(19) -0.04817(14) -0.42559(10) 0.0265(6) Uani 1 1 d . . . . .
H31 H -0.462271 -0.029078 -0.397280 0.032 Uiso 1 1 calc R U . . .
C77 C -0.19324(17) -0.93189(13) -0.48348(9) 0.0208(6) Uani 1 1 d . . . . .
H77 H -0.144421 -0.945482 -0.497237 0.025 Uiso 1 1 calc R U . . .
C79 C -0.28327(18) -0.93420(13) -0.42141(9) 0.0224(6) Uani 1 1 d . . . . .
H79 H -0.296714 -0.949603 -0.392340 0.027 Uiso 1 1 calc R U . . .
C16 C -0.31593(18) 0.20861(13) -0.79037(9) 0.0206(6) Uani 1 1 d . . . . .
H16A H -0.313042 0.232205 -0.761534 0.025 Uiso 1 1 calc R U . . .
H16B H -0.268544 0.221609 -0.808442 0.025 Uiso 1 1 calc R U . . .
C78 C -0.21210(18) -0.95424(13) -0.44084(9) 0.0228(6) Uani 1 1 d . . . . .
C105 C -0.13413(17) -0.22719(13) -0.71340(9) 0.0228(6) Uani 1 1 d . . . . .
C66 C -0.50196(17) -0.74032(13) -0.53600(9) 0.0203(5) Uani 1 1 d . . . . .
C62 C -0.45451(17) -0.58958(13) -0.52649(9) 0.0209(6) Uani 1 1 d . . . . .
C2 C -0.36126(17) -0.18604(13) -0.69852(10) 0.0258(6) Uani 1 1 d . . . . .
C96 C -0.10853(19) -0.65406(13) -0.80699(10) 0.0252(6) Uani 1 1 d . . . . .
H96A H -0.066461 -0.656783 -0.783506 0.030 Uiso 1 1 calc R U . . .
H96B H -0.116037 -0.697662 -0.819926 0.030 Uiso 1 1 calc R U . . .
C56 C -0.44873(18) -0.26390(14) -0.42890(9) 0.0240(6) Uani 1 1 d . . . . .
H56A H -0.403466 -0.270566 -0.408276 0.036 Uiso 1 1 calc R U . . .
H56B H -0.485229 -0.301048 -0.427393 0.036 Uiso 1 1 calc R U . . .
H56C H -0.478002 -0.224675 -0.420385 0.036 Uiso 1 1 calc R U . . .
C88 C -0.38061(16) -0.60165(13) -0.76060(9) 0.0206(5) Uani 1 1 d . . . . .
C30 C -0.54395(19) -0.03186(14) -0.44769(10) 0.0276(7) Uani 1 1 d . . . . .
C102 C -0.15830(17) -0.35514(12) -0.73982(9) 0.0193(5) Uani 1 1 d . . . . .
C76 C -0.22255(19) -0.86850(14) -0.55338(9) 0.0245(6) Uani 1 1 d . . . . .
H76A H -0.266740 -0.879211 -0.573906 0.037 Uiso 1 1 calc R U . . .
H76B H -0.173259 -0.890554 -0.563090 0.037 Uiso 1 1 calc R U . . .
H76C H -0.213630 -0.821737 -0.553553 0.037 Uiso 1 1 calc R U . . .
C91 C -0.35215(18) -0.65717(14) -0.67731(9) 0.0247(6) Uani 1 1 d . . . . .
H91 H -0.342086 -0.676843 -0.649076 0.030 Uiso 1 1 calc R U . . .
C22 C -0.09015(17) 0.25073(13) -0.69171(9) 0.0222(6) Uani 1 1 d . . . . .
C24 C -0.16317(18) 0.23242(13) -0.67197(9) 0.0218(6) Uani 1 1 d . . . . .
H24 H -0.177066 0.249600 -0.643455 0.026 Uiso 1 1 calc R U . . .
C4 C -0.36959(17) -0.06920(13) -0.69290(9) 0.0210(6) Uani 1 1 d . . . . .
C103 C -0.17109(18) -0.30507(13) -0.77076(9) 0.0221(6) Uani 1 1 d . . . . .
C42 C -0.18904(18) -0.16584(14) -0.57315(9) 0.0232(6) Uani 1 1 d . . . . .
H42A H -0.137617 -0.162729 -0.556406 0.028 Uiso 1 1 calc R U . . .
H42B H -0.181552 -0.198207 -0.597220 0.028 Uiso 1 1 calc R U . . .
C60 C -0.49362(17) -0.63214(13) -0.45346(9) 0.0203(6) Uani 1 1 d . . . . .
C39 C -0.31140(17) -0.07619(12) -0.53774(9) 0.0205(6) Uani 1 1 d . . . . .
H39A H -0.320497 -0.051480 -0.509771 0.025 Uiso 1 1 calc R U . . .
H39B H -0.355655 -0.065354 -0.558721 0.025 Uiso 1 1 calc R U . . .
C43 C -0.25418(16) -0.18990(13) -0.54137(9) 0.0187(5) Uani 1 1 d . . . . .
C68 C -0.49042(17) -0.80516(13) -0.54979(9) 0.0203(6) Uani 1 1 d . . . . .
C13 C -0.43219(18) 0.11807(13) -0.83035(9) 0.0226(6) Uani 1 1 d . . . . .
H13A H -0.439074 0.085254 -0.854182 0.027 Uiso 1 1 calc R U . . .
H13B H -0.484587 0.122973 -0.814791 0.027 Uiso 1 1 calc R U . . .
C27 C -0.17712(18) 0.01974(13) -0.68322(9) 0.0225(6) Uani 1 1 d . . . . .
H27A H -0.148691 0.059089 -0.674098 0.034 Uiso 1 1 calc R U . . .
H27B H -0.139939 -0.016992 -0.682039 0.034 Uiso 1 1 calc R U . . .
H27C H -0.222482 0.011995 -0.662837 0.034 Uiso 1 1 calc R U . . .
C26 C -0.29392(18) 0.17105(14) -0.67072(9) 0.0233(6) Uani 1 1 d . . . . .
H26A H -0.338888 0.180743 -0.690964 0.035 Uiso 1 1 calc R U . . .
H26B H -0.300583 0.195304 -0.642746 0.035 Uiso 1 1 calc R U . . .
H26C H -0.293200 0.124701 -0.664142 0.035 Uiso 1 1 calc R U . . .
C92 C -0.22144(19) -0.59666(14) -0.66791(9) 0.0274(6) Uani 1 1 d . . . . .
H92A H -0.174354 -0.614371 -0.683519 0.041 Uiso 1 1 calc R U . . .
H92B H -0.224990 -0.615511 -0.637828 0.041 Uiso 1 1 calc R U . . .
H92C H -0.215982 -0.549688 -0.665476 0.041 Uiso 1 1 calc R U . . .
C21 C -0.07203(17) 0.22567(13) -0.73359(9) 0.0216(6) Uani 1 1 d . . . . .
H21 H -0.022665 0.237689 -0.747450 0.026 Uiso 1 1 calc R U . . .
C34 C -0.50527(17) -0.10344(13) -0.50887(9) 0.0218(6) Uani 1 1 d . . . . .
C45 C -0.16646(18) -0.28761(14) -0.53585(10) 0.0248(6) Uani 1 1 d . . . . .
H45A H -0.164074 -0.328713 -0.519634 0.037 Uiso 1 1 calc R U . . .
H45B H -0.121099 -0.260289 -0.526693 0.037 Uiso 1 1 calc R U . . .
H45C H -0.163372 -0.295760 -0.568179 0.037 Uiso 1 1 calc R U . . .
C86 C -0.42136(18) -0.67376(14) -0.70046(10) 0.0251(6) Uani 1 1 d . . . . .
C44 C -0.24450(16) -0.25393(13) -0.52516(8) 0.0183(5) Uani 1 1 d . . . . .
C7 C -0.33938(16) -0.17948(13) -0.74300(10) 0.0237(6) Uani 1 1 d . . . . .
H7 H -0.330624 -0.217263 -0.760386 0.028 Uiso 1 1 calc R U . . .
C104 C -0.15815(16) -0.24199(13) -0.75666(9) 0.0226(6) Uani 1 1 d . . . . .
H104 H -0.166074 -0.207800 -0.777434 0.027 Uiso 1 1 calc R U . . .
C97 C -0.08188(18) -0.60771(13) -0.84332(9) 0.0244(6) Uani 1 1 d . . . . .
H97A H -0.033726 -0.624991 -0.858868 0.029 Uiso 1 1 calc R U . . .
H97B H -0.125482 -0.602274 -0.865693 0.029 Uiso 1 1 calc R U . . .
C3 C -0.37849(17) -0.13046(14) -0.67433(10) 0.0252(6) Uani 1 1 d . . . . .
H3 H -0.396866 -0.134328 -0.644272 0.030 Uiso 1 1 calc R U . . .
C49 C -0.28468(18) -0.46353(13) -0.48888(11) 0.0275(6) Uani 1 1 d . . . . .
H49 H -0.293591 -0.501277 -0.506279 0.033 Uiso 1 1 calc R U . . .
C47 C -0.29495(16) -0.40324(13) -0.50909(9) 0.0218(6) Uani 1 1 d . . . . .
C98 C -0.06219(18) -0.54352(13) -0.82201(10) 0.0247(6) Uani 1 1 d . . . . .
H98A H -0.052500 -0.511410 -0.846006 0.030 Uiso 1 1 calc R U . . .
H98B H -0.011664 -0.547922 -0.804581 0.030 Uiso 1 1 calc R U . . .
C36 C -0.34131(19) -0.10772(14) -0.41920(9) 0.0263(6) Uani 1 1 d . . . . .
H36A H -0.340914 -0.153777 -0.411681 0.039 Uiso 1 1 calc R U . . .
H36B H -0.337902 -0.082176 -0.391597 0.039 Uiso 1 1 calc R U . . .
H36C H -0.295055 -0.097778 -0.438458 0.039 Uiso 1 1 calc R U . . .
C28 C -0.14395(19) -0.00738(14) -0.79007(10) 0.0253(6) Uani 1 1 d . . . . .
H28A H -0.144771 -0.054563 -0.787691 0.038 Uiso 1 1 calc R U . . .
H28B H -0.089059 0.008377 -0.784695 0.038 Uiso 1 1 calc R U . . .
H28C H -0.161403 0.005479 -0.820175 0.038 Uiso 1 1 calc R U . . .
C35 C -0.55891(17) -0.06029(13) -0.48901(10) 0.0260(6) Uani 1 1 d . . . . .
H35 H -0.607491 -0.049939 -0.504306 0.031 Uiso 1 1 calc R U . . .
C72 C -0.43378(17) -0.91806(12) -0.53990(9) 0.0224(6) Uani 1 1 d . . . . .
H72A H -0.431530 -0.939814 -0.510359 0.027 Uiso 1 1 calc R U . . .
H72B H -0.385363 -0.931372 -0.557000 0.027 Uiso 1 1 calc R U . . .
C81 C -0.41382(19) -0.87209(15) -0.42079(10) 0.0282(6) Uani 1 1 d . . . . .
H81A H -0.416531 -0.824869 -0.419457 0.042 Uiso 1 1 calc R U . . .
H81B H -0.416003 -0.889753 -0.390326 0.042 Uiso 1 1 calc R U . . .
H81C H -0.459505 -0.888546 -0.438234 0.042 Uiso 1 1 calc R U . . .
C50 C -0.26210(17) -0.47029(14) -0.44462(11) 0.0295(7) Uani 1 1 d . . . . .
C83 C -0.26459(19) -0.70033(15) -0.54491(11) 0.0291(7) Uani 1 1 d . . . . .
H83A H -0.209819 -0.715094 -0.538014 0.044 Uiso 1 1 calc R U . . .
H83B H -0.266289 -0.653057 -0.544114 0.044 Uiso 1 1 calc R U . . .
H83C H -0.280012 -0.715421 -0.574860 0.044 Uiso 1 1 calc R U . . .
C67 C -0.58134(18) -0.70867(15) -0.54729(11) 0.0297(7) Uani 1 1 d . . . . .
H67A H -0.585340 -0.702854 -0.579831 0.045 Uiso 1 1 calc R U . . .
H67B H -0.584491 -0.666515 -0.532467 0.045 Uiso 1 1 calc R U . . .
H67C H -0.625757 -0.736062 -0.536894 0.045 Uiso 1 1 calc R U . . .
C41 C -0.20636(18) -0.10117(14) -0.59452(9) 0.0239(6) Uani 1 1 d . . . . .
H41A H -0.157501 -0.084947 -0.609930 0.029 Uiso 1 1 calc R U . . .
H41B H -0.249929 -0.105655 -0.617016 0.029 Uiso 1 1 calc R U . . .
C52 C -0.24613(17) -0.41521(14) -0.42011(10) 0.0262(6) Uani 1 1 d . . . . .
H52 H -0.228085 -0.419385 -0.390012 0.031 Uiso 1 1 calc R U . . .
C54 C -0.23466(19) -0.29510(15) -0.41094(10) 0.0290(7) Uani 1 1 d . . . . .
H54A H -0.184797 -0.275889 -0.422493 0.043 Uiso 1 1 calc R U . . .
H54B H -0.226918 -0.307695 -0.379550 0.043 Uiso 1 1 calc R U . . .
H54C H -0.278524 -0.263523 -0.412951 0.043 Uiso 1 1 calc R U . . .
C71 C -0.50804(19) -0.94165(14) -0.56469(10) 0.0274(6) Uani 1 1 d . . . . .
H71A H -0.498254 -0.985596 -0.576553 0.033 Uiso 1 1 calc R U . . .
H71B H -0.554382 -0.943720 -0.543797 0.033 Uiso 1 1 calc R U . . .
C59 C -0.50447(17) -0.56894(13) -0.43853(10) 0.0237(6) Uani 1 1 d . . . . .
H59 H -0.522284 -0.561872 -0.408651 0.028 Uiso 1 1 calc R U . . .
C20 C -0.10145(19) 0.15971(14) -0.80227(9) 0.0263(6) Uani 1 1 d . . . . .
H20A H -0.079138 0.116017 -0.800074 0.039 Uiso 1 1 calc R U . . .
H20B H -0.061215 0.188555 -0.815619 0.039 Uiso 1 1 calc R U . . .
H20C H -0.149838 0.158986 -0.821150 0.039 Uiso 1 1 calc R U . . .
C87 C -0.43471(17) -0.64556(13) -0.74195(10) 0.0242(6) Uani 1 1 d . . . . .
H87 H -0.482133 -0.656485 -0.758144 0.029 Uiso 1 1 calc R U . . .
C57 C -0.49907(19) -0.44786(14) -0.44897(11) 0.0295(7) Uani 1 1 d . . . . .
H57A H -0.445606 -0.429275 -0.443528 0.044 Uiso 1 1 calc R U . . .
H57B H -0.529895 -0.448234 -0.420927 0.044 Uiso 1 1 calc R U . . .
H57C H -0.527628 -0.421812 -0.471350 0.044 Uiso 1 1 calc R U . . .
C64 C -0.4307(2) -0.59846(15) -0.57497(9) 0.0303(7) Uani 1 1 d . . . . .
H64A H -0.384790 -0.628183 -0.576804 0.045 Uiso 1 1 calc R U . . .
H64B H -0.415396 -0.556641 -0.587787 0.045 Uiso 1 1 calc R U . . .
H64C H -0.476292 -0.616306 -0.591778 0.045 Uiso 1 1 calc R U . . .
C10 C -0.45773(17) -0.00334(14) -0.79129(10) 0.0242(6) Uani 1 1 d . . . . .
H10A H -0.458750 -0.014495 -0.823230 0.036 Uiso 1 1 calc R U . . .
H10B H -0.503060 0.025362 -0.784409 0.036 Uiso 1 1 calc R U . . .
H10C H -0.462208 -0.042789 -0.773321 0.036 Uiso 1 1 calc R U . . .
C37 C -0.52309(19) -0.13023(15) -0.55460(10) 0.0277(7) Uani 1 1 d . . . . .
H37A H -0.473263 -0.131690 -0.572257 0.042 Uiso 1 1 calc R U . . .
H37B H -0.562545 -0.102545 -0.569742 0.042 Uiso 1 1 calc R U . . .
H37C H -0.545097 -0.173930 -0.551660 0.042 Uiso 1 1 calc R U . . .
C55 C -0.47916(19) -0.29420(14) -0.53545(10) 0.0281(6) Uani 1 1 d . . . . .
H55A H -0.534279 -0.278300 -0.531076 0.042 Uiso 1 1 calc R U . . .
H55B H -0.478326 -0.341238 -0.531969 0.042 Uiso 1 1 calc R U . . .
H55C H -0.460618 -0.282754 -0.565627 0.042 Uiso 1 1 calc R U . . .
C8 C -0.39098(19) -0.01030(14) -0.66549(10) 0.0268(6) Uani 1 1 d . . . . .
H8A H -0.423991 -0.023268 -0.639754 0.040 Uiso 1 1 calc R U . . .
H8B H -0.421376 0.020131 -0.684135 0.040 Uiso 1 1 calc R U . . .
H8C H -0.341454 0.010437 -0.654797 0.040 Uiso 1 1 calc R U . . .
C40 C -0.23166(18) -0.05442(13) -0.55842(9) 0.0241(6) Uani 1 1 d . . . . .
H40A H -0.237947 -0.010735 -0.571424 0.029 Uiso 1 1 calc R U . . .
H40B H -0.189569 -0.052368 -0.534915 0.029 Uiso 1 1 calc R U . . .
C101 C -0.04037(19) -0.42031(14) -0.78741(11) 0.0294(7) Uani 1 1 d . . . . .
H10D H -0.039108 -0.409670 -0.819433 0.044 Uiso 1 1 calc R U . . .
H10E H 0.004668 -0.449157 -0.780243 0.044 Uiso 1 1 calc R U . . .
H10F H -0.035624 -0.380602 -0.769740 0.044 Uiso 1 1 calc R U . . .
C84 C -0.30229(19) -0.71773(15) -0.43879(10) 0.0291(7) Uani 1 1 d . . . . .
H84A H -0.335705 -0.683893 -0.425283 0.044 Uiso 1 1 calc R U . . .
H84B H -0.245997 -0.703354 -0.439775 0.044 Uiso 1 1 calc R U . . .
H84C H -0.306228 -0.757168 -0.420766 0.044 Uiso 1 1 calc R U . . .
C93 C -0.39666(19) -0.57424(15) -0.80653(10) 0.0291(7) Uani 1 1 d . . . . .
H93A H -0.412772 -0.609085 -0.826880 0.044 Uiso 1 1 calc R U . . .
H93B H -0.347594 -0.553576 -0.817931 0.044 Uiso 1 1 calc R U . . .
H93C H -0.440051 -0.542229 -0.804672 0.044 Uiso 1 1 calc R U . . .
C65 C -0.5132(2) -0.68818(14) -0.42343(10) 0.0286(7) Uani 1 1 d . . . . .
H65A H -0.464141 -0.713199 -0.417680 0.043 Uiso 1 1 calc R U . . .
H65B H -0.553403 -0.715789 -0.438034 0.043 Uiso 1 1 calc R U . . .
H65C H -0.534947 -0.672111 -0.394967 0.043 Uiso 1 1 calc R U . . .
C69 C -0.55209(19) -0.83228(14) -0.58264(10) 0.0270(6) Uani 1 1 d . . . . .
H69A H -0.604151 -0.837933 -0.566865 0.032 Uiso 1 1 calc R U . . .
H69B H -0.560550 -0.800593 -0.607053 0.032 Uiso 1 1 calc R U . . .
C111 C -0.3184(2) -0.43984(15) -0.67785(10) 0.0314(7) Uani 1 1 d . . . . .
H11A H -0.280615 -0.461603 -0.657610 0.047 Uiso 1 1 calc R U . . .
H11B H -0.372210 -0.458881 -0.674447 0.047 Uiso 1 1 calc R U . . .
H11C H -0.320717 -0.393795 -0.670423 0.047 Uiso 1 1 calc R U . . .
C23 C -0.03312(19) 0.29720(14) -0.66887(10) 0.0299(7) Uani 1 1 d . . . . .
H23A H -0.056288 0.310944 -0.640174 0.045 Uiso 1 1 calc R U . . .
H23B H -0.024813 0.334996 -0.688085 0.045 Uiso 1 1 calc R U . . .
H23C H 0.018703 0.275784 -0.663529 0.045 Uiso 1 1 calc R U . . .
C48 C -0.3141(2) -0.39877(15) -0.55819(10) 0.0331(7) Uani 1 1 d . . . . .
H48A H -0.359578 -0.369263 -0.562650 0.050 Uiso 1 1 calc R U . . .
H48B H -0.328288 -0.441657 -0.569598 0.050 Uiso 1 1 calc R U . . .
H48C H -0.266846 -0.382476 -0.574396 0.050 Uiso 1 1 calc R U . . .
C108 C -0.1108(2) -0.39562(15) -0.66418(10) 0.0297(7) Uani 1 1 d . . . . .
H10G H -0.070467 -0.424084 -0.677808 0.045 Uiso 1 1 calc R U . . .
H10H H -0.159578 -0.420476 -0.657327 0.045 Uiso 1 1 calc R U . . .
H10I H -0.089041 -0.377129 -0.636456 0.045 Uiso 1 1 calc R U . . .
C9 C -0.3088(2) -0.11504(15) -0.81244(10) 0.0296(7) Uani 1 1 d . . . . .
H9A H -0.357524 -0.121989 -0.830394 0.044 Uiso 1 1 calc R U . . .
H9B H -0.268780 -0.148244 -0.819753 0.044 Uiso 1 1 calc R U . . .
H9C H -0.286450 -0.072302 -0.819107 0.044 Uiso 1 1 calc R U . . .
C109 C -0.1253(2) -0.15788(14) -0.69908(11) 0.0317(7) Uani 1 1 d . . . . .
H10J H -0.097341 -0.133565 -0.722604 0.048 Uiso 1 1 calc R U . . .
H10K H -0.093983 -0.155815 -0.671237 0.048 Uiso 1 1 calc R U . . .
H10L H -0.178811 -0.139120 -0.694075 0.048 Uiso 1 1 calc R U . . .
C110 C -0.1938(2) -0.31747(15) -0.81902(9) 0.0331(7) Uani 1 1 d . . . . .
H11D H -0.149434 -0.304141 -0.838641 0.050 Uiso 1 1 calc R U . . .
H11E H -0.242378 -0.292723 -0.826511 0.050 Uiso 1 1 calc R U . . .
H11F H -0.204466 -0.363613 -0.823239 0.050 Uiso 1 1 calc R U . . .
C29 C -0.6036(2) 0.01532(16) -0.42758(13) 0.0411(9) Uani 1 1 d . . . . .
H29A H -0.611265 0.051697 -0.448151 0.062 Uiso 1 1 calc R U . . .
H29B H -0.582782 0.031249 -0.398872 0.062 Uiso 1 1 calc R U . . .
H29C H -0.655327 -0.006458 -0.422693 0.062 Uiso 1 1 calc R U . . .
C14 C -0.4094(2) 0.18202(14) -0.85178(10) 0.0298(7) Uani 1 1 d . . . . .
H14A H -0.361474 0.176408 -0.871180 0.036 Uiso 1 1 calc R U . . .
H14B H -0.454470 0.198092 -0.870493 0.036 Uiso 1 1 calc R U . . .
C82 C -0.1545(2) -0.99962(15) -0.41646(10) 0.0314(7) Uani 1 1 d . . . . .
H82A H -0.142193 -1.036640 -0.435751 0.047 Uiso 1 1 calc R U . . .
H82B H -0.179772 -1.014826 -0.388691 0.047 Uiso 1 1 calc R U . . .
H82C H -0.104525 -0.976574 -0.409282 0.047 Uiso 1 1 calc R U . . .
C85 C -0.4813(2) -0.72149(16) -0.68063(12) 0.0370(8) Uani 1 1 d . . . . .
H85A H -0.460532 -0.737875 -0.652040 0.055 Uiso 1 1 calc R U . . .
H85B H -0.488972 -0.757544 -0.701479 0.055 Uiso 1 1 calc R U . . .
H85C H -0.533057 -0.699794 -0.675591 0.055 Uiso 1 1 calc R U . . .
C1 C -0.3655(2) -0.25192(15) -0.67656(12) 0.0409(8) Uani 1 1 d . . . . .
H1A H -0.406000 -0.278357 -0.691940 0.061 Uiso 1 1 calc R U . . .
H1B H -0.380595 -0.246988 -0.644967 0.061 Uiso 1 1 calc R U . . .
H1C H -0.312742 -0.273014 -0.678590 0.061 Uiso 1 1 calc R U . . .
C70 C -0.5274(2) -0.89616(15) -0.60301(10) 0.0318(7) Uani 1 1 d . . . . .
H70A H -0.479446 -0.890374 -0.622402 0.038 Uiso 1 1 calc R U . . .
H70B H -0.571809 -0.913876 -0.621463 0.038 Uiso 1 1 calc R U . . .
C15 C -0.3912(2) 0.22965(14) -0.81474(10) 0.0291(7) Uani 1 1 d . . . . .
H15A H -0.383211 0.273245 -0.827593 0.035 Uiso 1 1 calc R U . . .
H15B H -0.437074 0.231564 -0.793523 0.035 Uiso 1 1 calc R U . . .
C112 C -0.3583(2) -0.40932(16) -0.78223(11) 0.0347(7) Uani 1 1 d . . . . .
H11G H -0.358002 -0.362495 -0.777529 0.052 Uiso 1 1 calc R U . . .
H11H H -0.412688 -0.426145 -0.776780 0.052 Uiso 1 1 calc R U . . .
H11I H -0.342288 -0.418891 -0.813156 0.052 Uiso 1 1 calc R U . . .
C51 C -0.2558(2) -0.53658(16) -0.42354(15) 0.0501(10) Uani 1 1 d . . . . .
H51A H -0.308732 -0.549687 -0.412127 0.075 Uiso 1 1 calc R U . . .
H51B H -0.217003 -0.535263 -0.398748 0.075 Uiso 1 1 calc R U . . .
H51C H -0.237486 -0.567711 -0.446109 0.075 Uiso 1 1 calc R U . . .

loop_
_atom_site_aniso_label
_atom_site_aniso_U_11
_atom_site_aniso_U_22
_atom_site_aniso_U_33
_atom_site_aniso_U_23
_atom_site_aniso_U_13
_atom_site_aniso_U_12
Al1 0.0181(4) 0.0133(4) 0.0174(4) 0.0015(3) -0.0012(3) -0.0002(3)
Al2 0.0191(4) 0.0151(4) 0.0169(4) 0.0023(3) 0.0006(3) -0.0010(3)
Al3 0.0206(4) 0.0149(4) 0.0206(4) -0.0028(3) 0.0002(3) -0.0010(3)
Al4 0.0238(4) 0.0169(4) 0.0218(4) -0.0033(3) -0.0016(3) 0.0043(3)
N6 0.0180(11) 0.0144(10) 0.0178(10) -0.0016(8) 0.0007(9) 0.0007(8)
N3 0.0187(11) 0.0147(10) 0.0158(10) 0.0031(8) 0.0021(9) 0.0004(8)
N5 0.0214(12) 0.0128(10) 0.0239(11) -0.0029(8) 0.0017(10) 0.0013(9)
N1 0.0191(11) 0.0144(10) 0.0178(10) 0.0029(8) 0.0003(9) -0.0001(8)
N2 0.0205(11) 0.0125(10) 0.0162(10) 0.0014(8) -0.0020(9) -0.0033(9)
N4 0.0224(12) 0.0141(10) 0.0176(10) 0.0016(8) -0.0003(9) 0.0019(9)
N7 0.0256(12) 0.0143(11) 0.0192(11) -0.0022(8) -0.0025(10) 0.0009(9)
N8 0.0222(12) 0.0157(11) 0.0178(11) -0.0015(8) -0.0014(9) 0.0014(9)
C46 0.0191(13) 0.0133(12) 0.0180(12) 0.0019(9) 0.0018(10) -0.0006(10)
C100 0.0244(14) 0.0181(13) 0.0198(13) 0.0001(10) -0.0043(11) 0.0007(11)
C80 0.0262(14) 0.0169(13) 0.0202(13) -0.0023(10) 0.0041(11) -0.0010(11)
C18 0.0202(13) 0.0108(12) 0.0188(12) 0.0025(9) -0.0042(11) 0.0001(10)
C25 0.0232(14) 0.0146(12) 0.0176(12) 0.0021(9) -0.0039(11) 0.0024(10)
C99 0.0205(14) 0.0163(13) 0.0212(13) -0.0036(10) -0.0013(11) 0.0027(10)
C5 0.0157(12) 0.0144(12) 0.0235(13) 0.0021(10) -0.0048(11) -0.0020(10)
C6 0.0189(13) 0.0184(13) 0.0268(14) -0.0003(11) -0.0011(11) -0.0009(11)
C33 0.0207(13) 0.0132(12) 0.0187(12) 0.0035(10) 0.0067(11) -0.0005(10)
C17 0.0205(14) 0.0168(13) 0.0136(12) 0.0008(9) 0.0019(10) 0.0022(10)
C61 0.0182(13) 0.0166(12) 0.0246(14) -0.0063(10) 0.0006(11) 0.0008(10)
C74 0.0209(13) 0.0130(12) 0.0171(12) -0.0025(9) -0.0018(11) -0.0019(10)
C11 0.0197(13) 0.0157(12) 0.0155(12) -0.0015(10) 0.0016(10) 0.0019(10)
C38 0.0213(14) 0.0149(13) 0.0129(11) 0.0010(9) -0.0018(10) 0.0007(10)
C106 0.0249(15) 0.0238(14) 0.0223(13) -0.0070(11) -0.0017(12) 0.0001(12)
C75 0.0219(14) 0.0157(12) 0.0197(13) -0.0037(10) 0.0013(11) -0.0024(10)
C95 0.0256(15) 0.0147(13) 0.0242(13) -0.0033(10) -0.0003(12) -0.0006(11)
C94 0.0220(14) 0.0159(13) 0.0151(11) -0.0009(10) -0.0039(11) 0.0045(11)
C90 0.0254(15) 0.0188(13) 0.0202(13) -0.0023(10) -0.0015(11) 0.0042(11)
C12 0.0192(13) 0.0163(12) 0.0172(12) 0.0020(10) -0.0024(11) 0.0009(10)
C73 0.0208(14) 0.0161(13) 0.0181(13) -0.0034(10) 0.0038(11) -0.0004(10)
C53 0.0175(13) 0.0196(13) 0.0214(13) 0.0026(10) 0.0002(11) 0.0028(10)
C89 0.0232(13) 0.0143(12) 0.0192(12) -0.0038(10) 0.0015(11) 0.0026(10)
C32 0.0268(14) 0.0144(13) 0.0214(13) 0.0043(10) 0.0039(11) -0.0035(11)
C107 0.0225(14) 0.0206(14) 0.0245(14) -0.0008(11) -0.0035(11) 0.0043(11)
C63 0.0221(14) 0.0149(12) 0.0304(15) 0.0019(11) -0.0012(12) -0.0017(11)
C58 0.0188(14) 0.0165(13) 0.0326(15) -0.0065(11) -0.0015(12) 0.0014(10)
C19 0.0237(14) 0.0151(12) 0.0195(13) 0.0009(10) -0.0036(11) 0.0004(11)
C31 0.0370(17) 0.0191(14) 0.0233(14) 0.0000(11) 0.0124(13) -0.0035(12)
C77 0.0189(13) 0.0206(13) 0.0228(13) -0.0037(10) -0.0008(11) 0.0016(11)
C79 0.0289(15) 0.0218(14) 0.0165(12) 0.0013(10) 0.0003(11) -0.0045(12)
C16 0.0276(15) 0.0152(13) 0.0190(13) 0.0033(10) -0.0041(11) -0.0032(11)
C78 0.0270(15) 0.0172(13) 0.0242(13) -0.0003(10) -0.0060(12) -0.0021(11)
C105 0.0203(14) 0.0175(13) 0.0307(15) -0.0058(11) 0.0027(12) 0.0018(11)
C66 0.0200(13) 0.0182(13) 0.0227(13) -0.0025(11) 0.0028(11) 0.0002(11)
C62 0.0221(14) 0.0165(13) 0.0242(13) -0.0025(10) -0.0001(11) 0.0010(11)
C2 0.0163(14) 0.0179(14) 0.0432(17) 0.0106(12) -0.0027(13) -0.0016(11)
C96 0.0328(17) 0.0169(14) 0.0261(14) -0.0018(11) 0.0021(13) 0.0027(12)
C56 0.0255(15) 0.0218(14) 0.0247(14) 0.0049(11) 0.0033(12) 0.0001(11)
C88 0.0206(13) 0.0204(13) 0.0207(13) -0.0035(10) 0.0017(11) 0.0048(11)
C30 0.0299(16) 0.0161(13) 0.0369(17) 0.0043(12) 0.0159(13) -0.0004(12)
C102 0.0220(13) 0.0147(12) 0.0214(13) -0.0013(10) 0.0004(11) 0.0016(10)
C76 0.0267(15) 0.0243(15) 0.0224(14) 0.0008(11) 0.0051(12) 0.0057(12)
C91 0.0289(16) 0.0233(14) 0.0218(14) 0.0011(11) 0.0046(12) 0.0051(12)
C22 0.0241(15) 0.0173(13) 0.0252(13) 0.0016(11) -0.0095(12) -0.0010(11)
C24 0.0306(15) 0.0173(13) 0.0174(12) -0.0003(10) -0.0060(11) 0.0034(11)
C4 0.0176(13) 0.0225(14) 0.0228(13) 0.0012(11) -0.0019(11) -0.0021(11)
C103 0.0274(15) 0.0209(14) 0.0181(13) -0.0007(10) 0.0005(11) 0.0029(11)
C42 0.0231(15) 0.0206(14) 0.0260(14) 0.0041(11) 0.0062(12) -0.0008(11)
C60 0.0183(13) 0.0182(13) 0.0243(14) -0.0007(10) 0.0007(11) 0.0009(11)
C39 0.0231(14) 0.0151(13) 0.0234(13) 0.0036(10) 0.0040(11) 0.0002(11)
C43 0.0191(14) 0.0178(13) 0.0193(13) 0.0022(10) -0.0003(11) -0.0014(10)
C68 0.0196(14) 0.0180(13) 0.0232(14) -0.0041(10) 0.0007(11) -0.0007(11)
C13 0.0254(15) 0.0207(14) 0.0219(14) 0.0022(11) -0.0070(12) -0.0004(11)
C27 0.0254(15) 0.0213(14) 0.0206(13) 0.0042(10) -0.0024(11) 0.0012(11)
C26 0.0285(15) 0.0218(14) 0.0195(13) -0.0011(10) 0.0030(11) -0.0007(12)
C92 0.0341(17) 0.0253(15) 0.0227(14) 0.0004(11) -0.0061(13) -0.0001(13)
C21 0.0208(14) 0.0158(13) 0.0282(14) 0.0041(11) -0.0045(11) -0.0016(11)
C34 0.0217(14) 0.0171(13) 0.0267(14) 0.0081(11) 0.0022(12) -0.0020(11)
C45 0.0231(15) 0.0194(14) 0.0319(15) 0.0052(12) 0.0038(12) 0.0027(11)
C86 0.0225(14) 0.0206(14) 0.0320(15) -0.0014(11) 0.0078(12) 0.0012(11)
C44 0.0200(13) 0.0177(13) 0.0172(12) 0.0013(10) -0.0018(10) -0.0010(11)
C7 0.0167(13) 0.0132(12) 0.0412(16) -0.0008(11) -0.0023(13) -0.0004(10)
C104 0.0215(13) 0.0180(13) 0.0284(14) 0.0028(11) 0.0046(12) 0.0031(11)
C97 0.0268(15) 0.0209(14) 0.0257(14) -0.0029(11) 0.0009(12) 0.0017(12)
C3 0.0198(14) 0.0298(16) 0.0262(14) 0.0075(12) -0.0010(12) -0.0057(12)
C49 0.0218(14) 0.0141(13) 0.0466(17) -0.0050(12) 0.0029(14) -0.0010(11)
C47 0.0195(13) 0.0195(13) 0.0265(14) -0.0040(11) 0.0008(11) -0.0005(11)
C98 0.0251(15) 0.0176(14) 0.0314(15) -0.0043(11) 0.0040(12) 0.0001(11)
C36 0.0366(17) 0.0226(14) 0.0195(13) -0.0003(11) -0.0009(12) 0.0000(13)
C28 0.0268(16) 0.0223(14) 0.0269(15) -0.0018(11) 0.0016(12) 0.0000(12)
C35 0.0195(14) 0.0209(14) 0.0376(16) 0.0082(12) 0.0052(13) 0.0030(11)
C72 0.0256(15) 0.0147(13) 0.0269(14) -0.0038(11) -0.0023(12) -0.0012(11)
C81 0.0310(16) 0.0254(15) 0.0282(15) 0.0045(12) 0.0099(13) 0.0018(13)
C50 0.0181(14) 0.0201(14) 0.0504(19) 0.0147(13) 0.0073(14) 0.0018(11)
C83 0.0277(16) 0.0241(15) 0.0355(16) 0.0026(12) 0.0056(14) -0.0002(12)
C67 0.0232(15) 0.0231(15) 0.0429(18) -0.0073(13) -0.0023(14) 0.0045(12)
C41 0.0256(15) 0.0235(15) 0.0226(13) 0.0033(11) 0.0028(12) -0.0024(12)
C52 0.0207(14) 0.0307(16) 0.0272(15) 0.0133(12) -0.0003(12) 0.0040(12)
C54 0.0306(16) 0.0334(17) 0.0230(14) -0.0040(12) -0.0095(13) 0.0014(13)
C71 0.0313(16) 0.0205(14) 0.0303(15) -0.0047(12) -0.0023(13) -0.0024(12)
C59 0.0216(14) 0.0224(14) 0.0269(14) -0.0082(11) 0.0025(12) -0.0006(11)
C20 0.0305(17) 0.0234(15) 0.0250(14) -0.0020(12) 0.0040(13) -0.0050(12)
C87 0.0201(14) 0.0218(14) 0.0307(15) -0.0049(12) -0.0018(12) 0.0037(11)
C57 0.0272(15) 0.0192(14) 0.0421(17) -0.0119(12) 0.0002(14) -0.0009(12)
C64 0.0424(19) 0.0249(15) 0.0237(14) 0.0008(12) 0.0025(13) 0.0035(13)
C10 0.0207(14) 0.0206(14) 0.0314(15) 0.0016(11) -0.0028(12) -0.0016(12)
C37 0.0260(16) 0.0268(16) 0.0302(16) 0.0012(12) -0.0049(13) 0.0033(12)
C55 0.0277(16) 0.0251(15) 0.0314(16) -0.0013(12) -0.0026(13) -0.0024(12)
C8 0.0288(16) 0.0254(15) 0.0261(15) -0.0023(11) 0.0043(13) -0.0027(12)
C40 0.0273(16) 0.0206(14) 0.0243(14) 0.0031(11) 0.0036(12) -0.0030(12)
C101 0.0295(17) 0.0181(14) 0.0407(17) -0.0062(12) 0.0017(14) -0.0029(12)
C84 0.0298(16) 0.0290(16) 0.0284(15) -0.0085(12) -0.0015(13) -0.0013(13)
C93 0.0284(16) 0.0341(17) 0.0247(15) -0.0012(12) -0.0069(13) 0.0004(13)
C65 0.0322(17) 0.0220(14) 0.0316(16) 0.0006(12) 0.0095(13) 0.0027(12)
C69 0.0260(15) 0.0227(15) 0.0323(16) -0.0028(12) -0.0075(13) -0.0010(12)
C111 0.0337(17) 0.0318(17) 0.0288(15) -0.0082(13) 0.0023(13) 0.0048(13)
C23 0.0310(16) 0.0247(15) 0.0339(16) -0.0033(12) -0.0122(13) -0.0037(13)
C48 0.0424(19) 0.0281(16) 0.0289(16) -0.0114(13) -0.0024(14) 0.0005(14)
C108 0.0360(17) 0.0261(15) 0.0270(15) 0.0041(12) -0.0088(13) -0.0006(13)
C9 0.0368(18) 0.0236(15) 0.0283(15) -0.0072(12) 0.0013(13) -0.0048(13)
C109 0.0328(17) 0.0196(15) 0.0427(18) -0.0085(13) 0.0019(15) -0.0026(13)
C110 0.051(2) 0.0275(16) 0.0212(14) 0.0008(12) -0.0044(14) 0.0002(14)
C29 0.040(2) 0.0272(17) 0.056(2) 0.0015(15) 0.0261(17) 0.0074(14)
C14 0.0356(17) 0.0285(16) 0.0252(15) 0.0035(12) -0.0091(13) 0.0023(13)
C82 0.0307(16) 0.0320(16) 0.0314(16) 0.0067(13) -0.0080(13) 0.0037(13)
C85 0.0299(17) 0.0325(17) 0.0484(19) 0.0092(15) 0.0077(15) -0.0018(14)
C1 0.0352(18) 0.0240(16) 0.063(2) 0.0203(16) -0.0020(17) -0.0029(14)
C70 0.0394(18) 0.0293(16) 0.0266(15) -0.0052(12) -0.0048(13) -0.0002(14)
C15 0.0354(17) 0.0229(15) 0.0289(15) 0.0038(12) -0.0029(13) 0.0025(13)
C112 0.0334(18) 0.0304(17) 0.0403(18) 0.0031(14) -0.0103(15) 0.0049(14)
C51 0.040(2) 0.0263(17) 0.084(3) 0.0284(18) 0.009(2) 0.0025(15)

loop_
_atom_type_symbol
_atom_type_description
_atom_type_scat_dispersion_real
_atom_type_scat_dispersion_imag
_atom_type_scat_source
C C 0.0033 0.0016 'International Tables Vol C Tables 4.2.6.8 and 6.1.1.4'
H H 0.0000 0.0000 'International Tables Vol C Tables 4.2.6.8 and 6.1.1.4'
Al Al 0.0645 0.0514 'International Tables Vol C Tables 4.2.6.8 and 6.1.1.4'
N N 0.0061 0.0033 'International Tables Vol C Tables 4.2.6.8 and 6.1.1.4'

loop_
_geom_angle_atom_site_label_1
_geom_angle_atom_site_label_2
_geom_angle_atom_site_label_3
_geom_angle
_geom_angle_site_symmetry_1
_geom_angle_site_symmetry_3
_geom_angle_publ_flag
N1 Al1 C27 115.58(11) . . ?
N1 Al1 C28 109.78(12) . . ?
N2 Al1 N1 93.01(10) . . ?
N2 Al1 C27 110.15(11) . . ?
N2 Al1 C28 114.74(11) . . ?
C27 Al1 C28 112.31(13) . . ?
N3 Al2 N4 93.39(10) . . ?
N3 Al2 C56 110.96(11) . . ?
N3 Al2 C55 113.92(11) . . ?
N4 Al2 C56 115.58(11) . . ?
N4 Al2 C55 109.13(12) . . ?
C55 Al2 C56 112.55(13) . . ?
N6 Al3 N5 93.06(10) . . ?
N6 Al3 C83 115.12(12) . . ?
N6 Al3 C84 111.58(12) . . ?
N5 Al3 C83 110.53(12) . . ?
N5 Al3 C84 114.68(12) . . ?
C84 Al3 C83 110.90(14) . . ?
N7 Al4 C111 115.70(12) . . ?
N7 Al4 C112 109.77(13) . . ?
N8 Al4 N7 92.91(10) . . ?
N8 Al4 C111 111.61(12) . . ?
N8 Al4 C112 115.38(13) . . ?
C111 Al4 C112 110.57(15) . . ?
C74 N6 Al3 116.19(17) . . ?
C73 N6 Al3 125.20(18) . . ?
C73 N6 C74 118.6(2) . . ?
C33 N3 Al2 115.93(16) . . ?
C38 N3 Al2 125.49(18) . . ?
C38 N3 C33 118.6(2) . . ?
C61 N5 Al3 115.31(17) . . ?
C66 N5 Al3 124.34(18) . . ?
C66 N5 C61 120.1(2) . . ?
C5 N1 Al1 115.55(16) . . ?
C11 N1 Al1 124.01(18) . . ?
C11 N1 C5 120.2(2) . . ?
C18 N2 Al1 115.67(16) . . ?
C17 N2 Al1 124.90(17) . . ?
C17 N2 C18 119.4(2) . . ?
C46 N4 Al2 115.40(17) . . ?
C44 N4 Al2 124.41(18) . . ?
C44 N4 C46 119.9(2) . . ?
C100 N7 Al4 125.37(19) . . ?
C100 N7 C102 119.2(2) . . ?
C102 N7 Al4 114.95(17) . . ?
C94 N8 Al4 126.33(19) . . ?
C94 N8 C89 118.5(2) . . ?
C89 N8 Al4 115.19(17) . . ?
C53 C46 N4 118.7(2) . . ?
C53 C46 C47 121.0(2) . . ?
C47 C46 N4 120.2(2) . . ?
N7 C100 C99 124.4(3) . . ?
N7 C100 C101 118.6(2) . . ?
C99 C100 C101 117.0(3) . . ?
C74 C80 C81 120.9(3) . . ?
C79 C80 C74 118.4(3) . . ?
C79 C80 C81 120.7(2) . . ?
C25 C18 N2 118.9(2) . . ?
C19 C18 N2 120.3(2) . . ?
C19 C18 C25 120.7(2) . . ?
C18 C25 C26 120.4(2) . . ?
C24 C25 C18 118.7(3) . . ?
C24 C25 C26 121.0(2) . . ?
C100 C99 C98 115.8(3) . . ?
C94 C99 C100 123.4(3) . . ?
C94 C99 C98 120.7(2) . . ?
C6 C5 N1 120.3(2) . . ?
C4 C5 N1 119.0(2) . . ?
C4 C5 C6 120.6(2) . . ?
C5 C6 C7 118.2(3) . . ?
C5 C6 C9 122.0(2) . . ?
C7 C6 C9 119.7(3) . . ?
C32 C33 N3 119.2(2) . . ?
C34 C33 N3 120.1(2) . . ?
C34 C33 C32 120.6(2) . . ?
N2 C17 C12 123.0(2) . . ?
N2 C17 C16 116.7(2) . . ?
C12 C17 C16 120.3(2) . . ?
C62 C61 N5 120.4(2) . . ?
C62 C61 C60 120.8(2) . . ?
C60 C61 N5 118.8(2) . . ?
C80 C74 N6 119.1(2) . . ?
C75 C74 N6 120.5(2) . . ?
C75 C74 C80 120.4(2) . . ?
N1 C11 C12 123.8(2) . . ?
N1 C11 C10 118.7(2) . . ?
C12 C11 C10 117.5(2) . . ?
N3 C38 C39 116.5(2) . . ?
N3 C38 C43 123.2(2) . . ?
C43 C38 C39 120.3(2) . . ?
C107 C106 H106 119.2 . . ?
C107 C106 C105 121.7(3) . . ?
C105 C106 H106 119.2 . . ?
C74 C75 C76 121.2(2) . . ?
C77 C75 C74 119.0(2) . . ?
C77 C75 C76 119.8(2) . . ?
H95A C95 H95B 107.6 . . ?
C94 C95 H95A 108.6 . . ?
C94 C95 H95B 108.6 . . ?
C94 C95 C96 114.7(2) . . ?
C96 C95 H95A 108.6 . . ?
C96 C95 H95B 108.6 . . ?
N8 C94 C99 123.5(2) . . ?
N8 C94 C95 116.3(2) . . ?
C99 C94 C95 120.2(2) . . ?
C89 C90 C92 121.2(3) . . ?
C91 C90 C89 118.0(3) . . ?
C91 C90 C92 120.8(2) . . ?
C17 C12 C11 123.7(2) . . ?
C17 C12 C13 119.7(2) . . ?
C11 C12 C13 116.3(2) . . ?
N6 C73 C68 122.9(2) . . ?
N6 C73 C72 116.6(2) . . ?
C68 C73 C72 120.5(2) . . ?
C46 C53 C54 121.4(2) . . ?
C52 C53 C46 118.4(3) . . ?
C52 C53 C54 120.1(2) . . ?
C90 C89 N8 118.7(2) . . ?
C88 C89 N8 120.5(2) . . ?
C88 C89 C90 120.8(3) . . ?
C33 C32 C36 120.2(2) . . ?
C31 C32 C33 118.6(3) . . ?
C31 C32 C36 121.2(3) . . ?
C106 C107 C102 118.7(3) . . ?
C106 C107 C108 119.9(3) . . ?
C102 C107 C108 121.3(2) . . ?
C58 C63 H63 118.7 . . ?
C58 C63 C62 122.6(3) . . ?
C62 C63 H63 118.7 . . ?
C63 C58 C59 117.8(2) . . ?
C63 C58 C57 120.7(3) . . ?
C59 C58 C57 121.5(3) . . ?
C18 C19 C20 121.6(2) . . ?
C21 C19 C18 118.4(2) . . ?
C21 C19 C20 120.1(3) . . ?
C32 C31 H31 118.9 . . ?
C30 C31 C32 122.2(3) . . ?
C30 C31 H31 118.9 . . ?
C75 C77 H77 119.2 . . ?
C78 C77 C75 121.5(3) . . ?
C78 C77 H77 119.2 . . ?
C80 C79 H79 118.9 . . ?
C78 C79 C80 122.2(2) . . ?
C78 C79 H79 118.9 . . ?
C17 C16 H16A 108.4 . . ?
C17 C16 H16B 108.4 . . ?
H16A C16 H16B 107.5 . . ?
C15 C16 C17 115.5(2) . . ?
C15 C16 H16A 108.4 . . ?
C15 C16 H16B 108.4 . . ?
C77 C78 C82 120.1(3) . . ?
C79 C78 C77 118.5(3) . . ?
C79 C78 C82 121.4(3) . . ?
C106 C105 C109 121.6(3) . . ?
C104 C105 C106 118.1(2) . . ?
C104 C105 C109 120.2(3) . . ?
N5 C66 C68 123.8(3) . . ?
N5 C66 C67 118.5(2) . . ?
C68 C66 C67 117.7(2) . . ?
C61 C62 C63 118.4(2) . . ?
C61 C62 C64 122.1(2) . . ?
C63 C62 C64 119.5(3) . . ?
C7 C2 C3 118.1(2) . . ?
C7 C2 C1 121.0(3) . . ?
C3 C2 C1 120.9(3) . . ?
C95 C96 H96A 109.7 . . ?
C95 C96 H96B 109.7 . . ?
H96A C96 H96B 108.2 . . ?
C97 C96 C95 109.9(2) . . ?
C97 C96 H96A 109.7 . . ?
C97 C96 H96B 109.7 . . ?
Al2 C56 H56A 109.5 . . ?
Al2 C56 H56B 109.5 . . ?
Al2 C56 H56C 109.5 . . ?
H56A C56 H56B 109.5 . . ?
H56A C56 H56C 109.5 . . ?
H56B C56 H56C 109.5 . . ?
C89 C88 C93 121.7(3) . . ?
C87 C88 C89 118.6(3) . . ?
C87 C88 C93 119.7(3) . . ?
C31 C30 C35 118.0(3) . . ?
C31 C30 C29 121.4(3) . . ?
C35 C30 C29 120.6(3) . . ?
C107 C102 N7 119.5(2) . . ?
C107 C102 C103 120.9(2) . . ?
C103 C102 N7 119.7(2) . . ?
C75 C76 H76A 109.5 . . ?
C75 C76 H76B 109.5 . . ?
C75 C76 H76C 109.5 . . ?
H76A C76 H76B 109.5 . . ?
H76A C76 H76C 109.5 . . ?
H76B C76 H76C 109.5 . . ?
C90 C91 H91 118.8 . . ?
C86 C91 C90 122.4(3) . . ?
C86 C91 H91 118.8 . . ?
C24 C22 C23 121.6(3) . . ?
C21 C22 C24 117.7(3) . . ?
C21 C22 C23 120.6(3) . . ?
C25 C24 C22 122.0(2) . . ?
C25 C24 H24 119.0 . . ?
C22 C24 H24 119.0 . . ?
C5 C4 C8 121.4(2) . . ?
C3 C4 C5 118.9(3) . . ?
C3 C4 C8 119.7(2) . . ?
C102 C103 C110 122.6(2) . . ?
C104 C103 C102 118.2(2) . . ?
C104 C103 C110 119.2(3) . . ?
H42A C42 H42B 107.6 . . ?
C43 C42 H42A 108.6 . . ?
C43 C42 H42B 108.6 . . ?
C41 C42 H42A 108.6 . . ?
C41 C42 H42B 108.6 . . ?
C41 C42 C43 114.7(2) . . ?
C61 C60 C65 121.3(2) . . ?
C59 C60 C61 118.2(3) . . ?
C59 C60 C65 120.5(3) . . ?
C38 C39 H39A 108.6 . . ?
C38 C39 H39B 108.6 . . ?
C38 C39 C40 114.5(2) . . ?
H39A C39 H39B 107.6 . . ?
C40 C39 H39A 108.6 . . ?
C40 C39 H39B 108.6 . . ?
C38 C43 C42 120.1(2) . . ?
C38 C43 C44 123.8(2) . . ?
C44 C43 C42 116.0(2) . . ?
C73 C68 C66 123.7(2) . . ?
C73 C68 C69 119.6(2) . . ?
C66 C68 C69 116.4(2) . . ?
C12 C13 H13A 109.0 . . ?
C12 C13 H13B 109.0 . . ?
H13A C13 H13B 107.8 . . ?
C14 C13 C12 112.9(2) . . ?
C14 C13 H13A 109.0 . . ?
C14 C13 H13B 109.0 . . ?
Al1 C27 H27A 109.5 . . ?
Al1 C27 H27B 109.5 . . ?
Al1 C27 H27C 109.5 . . ?
H27A C27 H27B 109.5 . . ?
H27A C27 H27C 109.5 . . ?
H27B C27 H27C 109.5 . . ?
C25 C26 H26A 109.5 . . ?
C25 C26 H26B 109.5 . . ?
C25 C26 H26C 109.5 . . ?
H26A C26 H26B 109.5 . . ?
H26A C26 H26C 109.5 . . ?
H26B C26 H26C 109.5 . . ?
C90 C92 H92A 109.5 . . ?
C90 C92 H92B 109.5 . . ?
C90 C92 H92C 109.5 . . ?
H92A C92 H92B 109.5 . . ?
H92A C92 H92C 109.5 . . ?
H92B C92 H92C 109.5 . . ?
C19 C21 H21 118.7 . . ?
C22 C21 C19 122.5(3) . . ?
C22 C21 H21 118.7 . . ?
C33 C34 C37 122.0(3) . . ?
C35 C34 C33 118.2(3) . . ?
C35 C34 C37 119.8(3) . . ?
H45A C45 H45B 109.5 . . ?
H45A C45 H45C 109.5 . . ?
H45B C45 H45C 109.5 . . ?
C44 C45 H45A 109.5 . . ?
C44 C45 H45B 109.5 . . ?
C44 C45 H45C 109.5 . . ?
C91 C86 C87 118.2(3) . . ?
C91 C86 C85 120.7(3) . . ?
C87 C86 C85 121.1(3) . . ?
N4 C44 C43 123.8(2) . . ?
N4 C44 C45 118.9(2) . . ?
C43 C44 C45 117.3(2) . . ?
C6 C7 H7 118.9 . . ?
C2 C7 C6 122.3(3) . . ?
C2 C7 H7 118.9 . . ?
C105 C104 C103 122.3(3) . . ?
C105 C104 H104 118.8 . . ?
C103 C104 H104 118.8 . . ?
C96 C97 H97A 109.9 . . ?
C96 C97 H97B 109.9 . . ?
H97A C97 H97B 108.3 . . ?
C98 C97 C96 108.7(2) . . ?
C98 C97 H97A 109.9 . . ?
C98 C97 H97B 109.9 . . ?
C2 C3 C4 121.8(3) . . ?
C2 C3 H3 119.1 . . ?
C4 C3 H3 119.1 . . ?
C47 C49 H49 118.8 . . ?
C50 C49 H49 118.8 . . ?
C50 C49 C47 122.5(3) . . ?
C46 C47 C48 122.1(2) . . ?
C49 C47 C46 117.7(3) . . ?
C49 C47 C48 120.1(3) . . ?
C99 C98 H98A 108.8 . . ?
C99 C98 H98B 108.8 . . ?
C97 C98 C99 113.7(2) . . ?
C97 C98 H98A 108.8 . . ?
C97 C98 H98B 108.8 . . ?
H98A C98 H98B 107.7 . . ?
C32 C36 H36A 109.5 . . ?
C32 C36 H36B 109.5 . . ?
C32 C36 H36C 109.5 . . ?
H36A C36 H36B 109.5 . . ?
H36A C36 H36C 109.5 . . ?
H36B C36 H36C 109.5 . . ?
Al1 C28 H28A 109.5 . . ?
Al1 C28 H28B 109.5 . . ?
Al1 C28 H28C 109.5 . . ?
H28A C28 H28B 109.5 . . ?
H28A C28 H28C 109.5 . . ?
H28B C28 H28C 109.5 . . ?
C30 C35 C34 122.4(3) . . ?
C30 C35 H35 118.8 . . ?
C34 C35 H35 118.8 . . ?
C73 C72 H72A 108.5 . . ?
C73 C72 H72B 108.5 . . ?
C73 C72 C71 115.1(2) . . ?
H72A C72 H72B 107.5 . . ?
C71 C72 H72A 108.5 . . ?
C71 C72 H72B 108.5 . . ?
C80 C81 H81A 109.5 . . ?
C80 C81 H81B 109.5 . . ?
C80 C81 H81C 109.5 . . ?
H81A C81 H81B 109.5 . . ?
H81A C81 H81C 109.5 . . ?
H81B C81 H81C 109.5 . . ?
C49 C50 C52 118.3(3) . . ?
C49 C50 C51 120.6(3) . . ?
C52 C50 C51 121.1(3) . . ?
Al3 C83 H83A 109.5 . . ?
Al3 C83 H83B 109.5 . . ?
Al3 C83 H83C 109.5 . . ?
H83A C83 H83B 109.5 . . ?
H83A C83 H83C 109.5 . . ?
H83B C83 H83C 109.5 . . ?
C66 C67 H67A 109.5 . . ?
C66 C67 H67B 109.5 . . ?
C66 C67 H67C 109.5 . . ?
H67A C67 H67B 109.5 . . ?
H67A C67 H67C 109.5 . . ?
H67B C67 H67C 109.5 . . ?
C42 C41 H41A 109.9 . . ?
C42 C41 H41B 109.9 . . ?
H41A C41 H41B 108.3 . . ?
C40 C41 C42 108.7(2) . . ?
C40 C41 H41A 109.9 . . ?
C40 C41 H41B 109.9 . . ?
C53 C52 H52 119.0 . . ?
C50 C52 C53 121.9(3) . . ?
C50 C52 H52 119.0 . . ?
C53 C54 H54A 109.5 . . ?
C53 C54 H54B 109.5 . . ?
C53 C54 H54C 109.5 . . ?
H54A C54 H54B 109.5 . . ?
H54A C54 H54C 109.5 . . ?
H54B C54 H54C 109.5 . . ?
C72 C71 H71A 109.7 . . ?
C72 C71 H71B 109.7 . . ?
H71A C71 H71B 108.2 . . ?
C70 C71 C72 109.8(2) . . ?
C70 C71 H71A 109.7 . . ?
C70 C71 H71B 109.7 . . ?
C58 C59 C60 122.1(3) . . ?
C58 C59 H59 118.9 . . ?
C60 C59 H59 119.0 . . ?
C19 C20 H20A 109.5 . . ?
C19 C20 H20B 109.5 . . ?
C19 C20 H20C 109.5 . . ?
H20A C20 H20B 109.5 . . ?
H20A C20 H20C 109.5 . . ?
H20B C20 H20C 109.5 . . ?
C88 C87 H87 119.0 . . ?
C86 C87 C88 121.9(3) . . ?
C86 C87 H87 119.0 . . ?
C58 C57 H57A 109.5 . . ?
C58 C57 H57B 109.5 . . ?
C58 C57 H57C 109.5 . . ?
H57A C57 H57B 109.5 . . ?
H57A C57 H57C 109.5 . . ?
H57B C57 H57C 109.5 . . ?
C62 C64 H64A 109.5 . . ?
C62 C64 H64B 109.5 . . ?
C62 C64 H64C 109.5 . . ?
H64A C64 H64B 109.5 . . ?
H64A C64 H64C 109.5 . . ?
H64B C64 H64C 109.5 . . ?
C11 C10 H10A 109.5 . . ?
C11 C10 H10B 109.5 . . ?
C11 C10 H10C 109.5 . . ?
H10A C10 H10B 109.5 . . ?
H10A C10 H10C 109.5 . . ?
H10B C10 H10C 109.5 . . ?
C34 C37 H37A 109.5 . . ?
C34 C37 H37B 109.5 . . ?
C34 C37 H37C 109.5 . . ?
H37A C37 H37B 109.5 . . ?
H37A C37 H37C 109.5 . . ?
H37B C37 H37C 109.5 . . ?
Al2 C55 H55A 109.5 . . ?
Al2 C55 H55B 109.5 . . ?
Al2 C55 H55C 109.5 . . ?
H55A C55 H55B 109.5 . . ?
H55A C55 H55C 109.5 . . ?
H55B C55 H55C 109.5 . . ?
C4 C8 H8A 109.5 . . ?
C4 C8 H8B 109.5 . . ?
C4 C8 H8C 109.5 . . ?
H8A C8 H8B 109.5 . . ?
H8A C8 H8C 109.5 . . ?
H8B C8 H8C 109.5 . . ?
C39 C40 H40A 109.7 . . ?
C39 C40 H40B 109.7 . . ?
C41 C40 C39 109.9(2) . . ?
C41 C40 H40A 109.7 . . ?
C41 C40 H40B 109.7 . . ?
H40A C40 H40B 108.2 . . ?
C100 C101 H10D 109.5 . . ?
C100 C101 H10E 109.5 . . ?
C100 C101 H10F 109.5 . . ?
H10D C101 H10E 109.5 . . ?
H10D C101 H10F 109.5 . . ?
H10E C101 H10F 109.5 . . ?
Al3 C84 H84A 109.5 . . ?
Al3 C84 H84B 109.5 . . ?
Al3 C84 H84C 109.5 . . ?
H84A C84 H84B 109.5 . . ?
H84A C84 H84C 109.5 . . ?
H84B C84 H84C 109.5 . . ?
C88 C93 H93A 109.5 . . ?
C88 C93 H93B 109.5 . . ?
C88 C93 H93C 109.5 . . ?
H93A C93 H93B 109.5 . . ?
H93A C93 H93C 109.5 . . ?
H93B C93 H93C 109.5 . . ?
C60 C65 H65A 109.5 . . ?
C60 C65 H65B 109.5 . . ?
C60 C65 H65C 109.5 . . ?
H65A C65 H65B 109.5 . . ?
H65A C65 H65C 109.5 . . ?
H65B C65 H65C 109.5 . . ?
C68 C69 H69A 108.9 . . ?
C68 C69 H69B 108.9 . . ?
H69A C69 H69B 107.7 . . ?
C70 C69 C68 113.5(2) . . ?
C70 C69 H69A 108.9 . . ?
C70 C69 H69B 108.9 . . ?
Al4 C111 H11A 109.5 . . ?
Al4 C111 H11B 109.5 . . ?
Al4 C111 H11C 109.5 . . ?
H11A C111 H11B 109.5 . . ?
H11A C111 H11C 109.5 . . ?
H11B C111 H11C 109.5 . . ?
C22 C23 H23A 109.5 . . ?
C22 C23 H23B 109.5 . . ?
C22 C23 H23C 109.5 . . ?
H23A C23 H23B 109.5 . . ?
H23A C23 H23C 109.5 . . ?
H23B C23 H23C 109.5 . . ?
C47 C48 H48A 109.5 . . ?
C47 C48 H48B 109.5 . . ?
C47 C48 H48C 109.5 . . ?
H48A C48 H48B 109.5 . . ?
H48A C48 H48C 109.5 . . ?
H48B C48 H48C 109.5 . . ?
C107 C108 H10G 109.5 . . ?
C107 C108 H10H 109.5 . . ?
C107 C108 H10I 109.5 . . ?
H10G C108 H10H 109.5 . . ?
H10G C108 H10I 109.5 . . ?
H10H C108 H10I 109.5 . . ?
C6 C9 H9A 109.5 . . ?
C6 C9 H9B 109.5 . . ?
C6 C9 H9C 109.5 . . ?
H9A C9 H9B 109.5 . . ?
H9A C9 H9C 109.5 . . ?
H9B C9 H9C 109.5 . . ?
C105 C109 H10J 109.5 . . ?
C105 C109 H10K 109.5 . . ?
C105 C109 H10L 109.5 . . ?
H10J C109 H10K 109.5 . . ?
H10J C109 H10L 109.5 . . ?
H10K C109 H10L 109.5 . . ?
C103 C110 H11D 109.5 . . ?
C103 C110 H11E 109.5 . . ?
C103 C110 H11F 109.5 . . ?
H11D C110 H11E 109.5 . . ?
H11D C110 H11F 109.5 . . ?
H11E C110 H11F 109.5 . . ?
C30 C29 H29A 109.5 . . ?
C30 C29 H29B 109.5 . . ?
C30 C29 H29C 109.5 . . ?
H29A C29 H29B 109.5 . . ?
H29A C29 H29C 109.5 . . ?
H29B C29 H29C 109.5 . . ?
C13 C14 H14A 110.1 . . ?
C13 C14 H14B 110.1 . . ?
H14A C14 H14B 108.4 . . ?
C15 C14 C13 108.2(2) . . ?
C15 C14 H14A 110.1 . . ?
C15 C14 H14B 110.1 . . ?
C78 C82 H82A 109.5 . . ?
C78 C82 H82B 109.5 . . ?
C78 C82 H82C 109.5 . . ?
H82A C82 H82B 109.5 . . ?
H82A C82 H82C 109.5 . . ?
H82B C82 H82C 109.5 . . ?
C86 C85 H85A 109.5 . . ?
C86 C85 H85B 109.5 . . ?
C86 C85 H85C 109.5 . . ?
H85A C85 H85B 109.5 . . ?
H85A C85 H85C 109.5 . . ?
H85B C85 H85C 109.5 . . ?
C2 C1 H1A 109.5 . . ?
C2 C1 H1B 109.5 . . ?
C2 C1 H1C 109.5 . . ?
H1A C1 H1B 109.5 . . ?
H1A C1 H1C 109.5 . . ?
H1B C1 H1C 109.5 . . ?
C71 C70 H70A 110.2 . . ?
C71 C70 H70B 110.2 . . ?
C69 C70 C71 107.4(2) . . ?
C69 C70 H70A 110.2 . . ?
C69 C70 H70B 110.2 . . ?
H70A C70 H70B 108.5 . . ?
C16 C15 C14 109.2(2) . . ?
C16 C15 H15A 109.8 . . ?
C16 C15 H15B 109.8 . . ?
C14 C15 H15A 109.8 . . ?
C14 C15 H15B 109.8 . . ?
H15A C15 H15B 108.3 . . ?
Al4 C112 H11G 109.5 . . ?
Al4 C112 H11H 109.5 . . ?
Al4 C112 H11I 109.5 . . ?
H11G C112 H11H 109.5 . . ?
H11G C112 H11I 109.5 . . ?
H11H C112 H11I 109.5 . . ?
C50 C51 H51A 109.5 . . ?
C50 C51 H51B 109.5 . . ?
C50 C51 H51C 109.5 . . ?
H51A C51 H51B 109.5 . . ?
H51A C51 H51C 109.5 . . ?
H51B C51 H51C 109.5 . . ?

loop_
_geom_bond_atom_site_label_1
_geom_bond_atom_site_label_2
_geom_bond_distance
_geom_bond_site_symmetry_2
_geom_bond_publ_flag
Al1 N1 1.914(2) . ?
Al1 N2 1.898(2) . ?
Al1 C27 1.972(3) . ?
Al1 C28 1.979(3) . ?
Al2 N3 1.897(2) . ?
Al2 N4 1.913(2) . ?
Al2 C56 1.973(3) . ?
Al2 C55 1.968(3) . ?
Al3 N6 1.897(2) . ?
Al3 N5 1.915(2) . ?
Al3 C83 1.971(3) . ?
Al3 C84 1.969(3) . ?
Al4 N7 1.912(2) . ?
Al4 N8 1.899(2) . ?
Al4 C111 1.973(3) . ?
Al4 C112 1.973(3) . ?
N6 C74 1.445(3) . ?
N6 C73 1.348(3) . ?
N3 C33 1.443(3) . ?
N3 C38 1.349(3) . ?
N5 C61 1.448(3) . ?
N5 C66 1.335(3) . ?
N1 C5 1.447(3) . ?
N1 C11 1.334(3) . ?
N2 C18 1.446(3) . ?
N2 C17 1.347(3) . ?
N4 C46 1.446(3) . ?
N4 C44 1.340(3) . ?
N7 C100 1.334(4) . ?
N7 C102 1.447(3) . ?
N8 C94 1.349(4) . ?
N8 C89 1.443(3) . ?
C46 C53 1.397(4) . ?
C46 C47 1.404(4) . ?
C100 C99 1.415(4) . ?
C100 C101 1.518(4) . ?
C80 C74 1.408(4) . ?
C80 C79 1.389(4) . ?
C80 C81 1.508(4) . ?
C18 C25 1.407(4) . ?
C18 C19 1.398(4) . ?
C25 C24 1.382(4) . ?
C25 C26 1.505(4) . ?
C99 C94 1.399(4) . ?
C99 C98 1.530(4) . ?
C5 C6 1.400(4) . ?
C5 C4 1.400(4) . ?
C6 C7 1.401(4) . ?
C6 C9 1.506(4) . ?
C33 C32 1.404(4) . ?
C33 C34 1.403(4) . ?
C17 C12 1.406(4) . ?
C17 C16 1.520(4) . ?
C61 C62 1.393(4) . ?
C61 C60 1.409(4) . ?
C74 C75 1.396(4) . ?
C11 C12 1.417(4) . ?
C11 C10 1.508(4) . ?
C38 C39 1.519(4) . ?
C38 C43 1.410(4) . ?
C106 H106 0.9500 . ?
C106 C107 1.392(4) . ?
C106 C105 1.393(4) . ?
C75 C77 1.391(4) . ?
C75 C76 1.510(4) . ?
C95 H95A 0.9900 . ?
C95 H95B 0.9900 . ?
C95 C94 1.524(4) . ?
C95 C96 1.525(4) . ?
C90 C89 1.407(4) . ?
C90 C91 1.394(4) . ?
C90 C92 1.503(4) . ?
C12 C13 1.532(4) . ?
C73 C68 1.406(4) . ?
C73 C72 1.516(4) . ?
C53 C52 1.395(4) . ?
C53 C54 1.501(4) . ?
C89 C88 1.399(4) . ?
C32 C31 1.389(4) . ?
C32 C36 1.502(4) . ?
C107 C102 1.395(4) . ?
C107 C108 1.508(4) . ?
C63 H63 0.9500 . ?
C63 C58 1.381(4) . ?
C63 C62 1.394(4) . ?
C58 C59 1.393(4) . ?
C58 C57 1.505(4) . ?
C19 C21 1.389(4) . ?
C19 C20 1.508(4) . ?
C31 H31 0.9500 . ?
C31 C30 1.386(5) . ?
C77 H77 0.9500 . ?
C77 C78 1.389(4) . ?
C79 H79 0.9500 . ?
C79 C78 1.379(4) . ?
C16 H16A 0.9900 . ?
C16 H16B 0.9900 . ?
C16 C15 1.508(4) . ?
C78 C82 1.524(4) . ?
C105 C104 1.384(4) . ?
C105 C109 1.505(4) . ?
C66 C68 1.418(4) . ?
C66 C67 1.508(4) . ?
C62 C64 1.510(4) . ?
C2 C7 1.382(4) . ?
C2 C3 1.388(4) . ?
C2 C1 1.515(4) . ?
C96 H96A 0.9900 . ?
C96 H96B 0.9900 . ?
C96 C97 1.513(4) . ?
C56 H56A 0.9800 . ?
C56 H56B 0.9800 . ?
C56 H56C 0.9800 . ?
C88 C87 1.393(4) . ?
C88 C93 1.506(4) . ?
C30 C35 1.388(4) . ?
C30 C29 1.514(4) . ?
C102 C103 1.404(4) . ?
C76 H76A 0.9800 . ?
C76 H76B 0.9800 . ?
C76 H76C 0.9800 . ?
C91 H91 0.9500 . ?
C91 C86 1.382(4) . ?
C22 C24 1.399(4) . ?
C22 C21 1.385(4) . ?
C22 C23 1.511(4) . ?
C24 H24 0.9500 . ?
C4 C3 1.392(4) . ?
C4 C8 1.511(4) . ?
C103 C104 1.389(4) . ?
C103 C110 1.509(4) . ?
C42 H42A 0.9900 . ?
C42 H42B 0.9900 . ?
C42 C43 1.521(4) . ?
C42 C41 1.511(4) . ?
C60 C59 1.394(4) . ?
C60 C65 1.502(4) . ?
C39 H39A 0.9900 . ?
C39 H39B 0.9900 . ?
C39 C40 1.527(4) . ?
C43 C44 1.421(4) . ?
C68 C69 1.523(4) . ?
C13 H13A 0.9900 . ?
C13 H13B 0.9900 . ?
C13 C14 1.518(4) . ?
C27 H27A 0.9800 . ?
C27 H27B 0.9800 . ?
C27 H27C 0.9800 . ?
C26 H26A 0.9800 . ?
C26 H26B 0.9800 . ?
C26 H26C 0.9800 . ?
C92 H92A 0.9800 . ?
C92 H92B 0.9800 . ?
C92 H92C 0.9800 . ?
C21 H21 0.9500 . ?
C34 C35 1.393(4) . ?
C34 C37 1.502(4) . ?
C45 H45A 0.9800 . ?
C45 H45B 0.9800 . ?
C45 H45C 0.9800 . ?
C45 C44 1.504(4) . ?
C86 C87 1.386(4) . ?
C86 C85 1.522(4) . ?
C7 H7 0.9500 . ?
C104 H104 0.9500 . ?
C97 H97A 0.9900 . ?
C97 H97B 0.9900 . ?
C97 C98 1.510(4) . ?
C3 H3 0.9500 . ?
C49 H49 0.9500 . ?
C49 C47 1.397(4) . ?
C49 C50 1.379(4) . ?
C47 C48 1.501(4) . ?
C98 H98A 0.9900 . ?
C98 H98B 0.9900 . ?
C36 H36A 0.9800 . ?
C36 H36B 0.9800 . ?
C36 H36C 0.9800 . ?
C28 H28A 0.9800 . ?
C28 H28B 0.9800 . ?
C28 H28C 0.9800 . ?
C35 H35 0.9500 . ?
C72 H72A 0.9900 . ?
C72 H72B 0.9900 . ?
C72 C71 1.517(4) . ?
C81 H81A 0.9800 . ?
C81 H81B 0.9800 . ?
C81 H81C 0.9800 . ?
C50 C52 1.381(4) . ?
C50 C51 1.514(4) . ?
C83 H83A 0.9800 . ?
C83 H83B 0.9800 . ?
C83 H83C 0.9800 . ?
C67 H67A 0.9800 . ?
C67 H67B 0.9800 . ?
C67 H67C 0.9800 . ?
C41 H41A 0.9900 . ?
C41 H41B 0.9900 . ?
C41 C40 1.507(4) . ?
C52 H52 0.9500 . ?
C54 H54A 0.9800 . ?
C54 H54B 0.9800 . ?
C54 H54C 0.9800 . ?
C71 H71A 0.9900 . ?
C71 H71B 0.9900 . ?
C71 C70 1.515(4) . ?
C59 H59 0.9500 . ?
C20 H20A 0.9800 . ?
C20 H20B 0.9800 . ?
C20 H20C 0.9800 . ?
C87 H87 0.9500 . ?
C57 H57A 0.9800 . ?
C57 H57B 0.9800 . ?
C57 H57C 0.9800 . ?
C64 H64A 0.9800 . ?
C64 H64B 0.9800 . ?
C64 H64C 0.9800 . ?
C10 H10A 0.9800 . ?
C10 H10B 0.9800 . ?
C10 H10C 0.9800 . ?
C37 H37A 0.9800 . ?
C37 H37B 0.9800 . ?
C37 H37C 0.9800 . ?
C55 H55A 0.9800 . ?
C55 H55B 0.9800 . ?
C55 H55C 0.9800 . ?
C8 H8A 0.9800 . ?
C8 H8B 0.9800 . ?
C8 H8C 0.9800 . ?
C40 H40A 0.9900 . ?
C40 H40B 0.9900 . ?
C101 H10D 0.9800 . ?
C101 H10E 0.9800 . ?
C101 H10F 0.9800 . ?
C84 H84A 0.9800 . ?
C84 H84B 0.9800 . ?
C84 H84C 0.9800 . ?
C93 H93A 0.9800 . ?
C93 H93B 0.9800 . ?
C93 H93C 0.9800 . ?
C65 H65A 0.9800 . ?
C65 H65B 0.9800 . ?
C65 H65C 0.9800 . ?
C69 H69A 0.9900 . ?
C69 H69B 0.9900 . ?
C69 C70 1.513(4) . ?
C111 H11A 0.9800 . ?
C111 H11B 0.9800 . ?
C111 H11C 0.9800 . ?
C23 H23A 0.9800 . ?
C23 H23B 0.9800 . ?
C23 H23C 0.9800 . ?
C48 H48A 0.9800 . ?
C48 H48B 0.9800 . ?
C48 H48C 0.9800 . ?
C108 H10G 0.9800 . ?
C108 H10H 0.9800 . ?
C108 H10I 0.9800 . ?
C9 H9A 0.9800 . ?
C9 H9B 0.9800 . ?
C9 H9C 0.9800 . ?
C109 H10J 0.9800 . ?
C109 H10K 0.9800 . ?
C109 H10L 0.9800 . ?
C110 H11D 0.9800 . ?
C110 H11E 0.9800 . ?
C110 H11F 0.9800 . ?
C29 H29A 0.9800 . ?
C29 H29B 0.9800 . ?
C29 H29C 0.9800 . ?
C14 H14A 0.9900 . ?
C14 H14B 0.9900 . ?
C14 C15 1.511(4) . ?
C82 H82A 0.9800 . ?
C82 H82B 0.9800 . ?
C82 H82C 0.9800 . ?
C85 H85A 0.9800 . ?
C85 H85B 0.9800 . ?
C85 H85C 0.9800 . ?
C1 H1A 0.9800 . ?
C1 H1B 0.9800 . ?
C1 H1C 0.9800 . ?
C70 H70A 0.9900 . ?
C70 H70B 0.9900 . ?
C15 H15A 0.9900 . ?
C15 H15B 0.9900 . ?
C112 H11G 0.9800 . ?
C112 H11H 0.9800 . ?
C112 H11I 0.9800 . ?
C51 H51A 0.9800 . ?
C51 H51B 0.9800 . ?
C51 H51C 0.9800 . ?

loop_
_geom_torsion_atom_site_label_1
_geom_torsion_atom_site_label_2
_geom_torsion_atom_site_label_3
_geom_torsion_atom_site_label_4
_geom_torsion
_geom_torsion_site_symmetry_1
_geom_torsion_site_symmetry_2
_geom_torsion_site_symmetry_3
_geom_torsion_site_symmetry_4
_geom_torsion_publ_flag
Al1 N1 C5 C6 -89.4(3) . . . . ?
Al1 N1 C5 C4 87.0(3) . . . . ?
Al1 N1 C11 C12 -10.7(4) . . . . ?
Al1 N1 C11 C10 171.19(18) . . . . ?
Al1 N2 C18 C25 -93.9(2) . . . . ?
Al1 N2 C18 C19 82.6(3) . . . . ?
Al1 N2 C17 C12 10.3(4) . . . . ?
Al1 N2 C17 C16 -171.66(18) . . . . ?
Al2 N3 C33 C32 93.7(2) . . . . ?
Al2 N3 C33 C34 -83.1(3) . . . . ?
Al2 N3 C38 C39 172.69(18) . . . . ?
Al2 N3 C38 C43 -7.8(4) . . . . ?
Al2 N4 C46 C53 -88.0(3) . . . . ?
Al2 N4 C46 C47 89.3(3) . . . . ?
Al2 N4 C44 C43 11.3(4) . . . . ?
Al2 N4 C44 C45 -170.60(19) . . . . ?
Al3 N6 C74 C80 93.6(2) . . . . ?
Al3 N6 C74 C75 -83.8(3) . . . . ?
Al3 N6 C73 C68 -10.3(4) . . . . ?
Al3 N6 C73 C72 171.12(18) . . . . ?
Al3 N5 C61 C62 90.7(3) . . . . ?
Al3 N5 C61 C60 -87.0(3) . . . . ?
Al3 N5 C66 C68 9.1(4) . . . . ?
Al3 N5 C66 C67 -173.4(2) . . . . ?
Al4 N7 C100 C99 -8.2(4) . . . . ?
Al4 N7 C100 C101 173.3(2) . . . . ?
Al4 N7 C102 C107 88.0(3) . . . . ?
Al4 N7 C102 C103 -90.9(3) . . . . ?
Al4 N8 C94 C99 6.2(4) . . . . ?
Al4 N8 C94 C95 -174.33(18) . . . . ?
Al4 N8 C89 C90 -93.1(2) . . . . ?
Al4 N8 C89 C88 85.6(3) . . . . ?
N6 C74 C75 C77 176.5(2) . . . . ?
N6 C74 C75 C76 -4.8(4) . . . . ?
N6 C73 C68 C66 -13.7(4) . . . . ?
N6 C73 C68 C69 171.3(3) . . . . ?
N6 C73 C72 C71 175.7(2) . . . . ?
N3 C33 C32 C31 -176.2(2) . . . . ?
N3 C33 C32 C36 4.8(4) . . . . ?
N3 C33 C34 C35 175.4(2) . . . . ?
N3 C33 C34 C37 -6.0(4) . . . . ?
N3 C38 C39 C40 171.2(2) . . . . ?
N3 C38 C43 C42 172.1(2) . . . . ?
N3 C38 C43 C44 -13.2(4) . . . . ?
N5 Al3 N6 C74 -156.91(18) . . . . ?
N5 Al3 N6 C73 24.2(2) . . . . ?
N5 C61 C62 C63 -175.0(2) . . . . ?
N5 C61 C62 C64 6.5(4) . . . . ?
N5 C61 C60 C59 174.5(2) . . . . ?
N5 C61 C60 C65 -7.5(4) . . . . ?
N5 C66 C68 C73 14.3(4) . . . . ?
N5 C66 C68 C69 -170.6(3) . . . . ?
N1 Al1 N2 C18 156.24(18) . . . . ?
N1 Al1 N2 C17 -25.3(2) . . . . ?
N1 C5 C6 C7 173.1(2) . . . . ?
N1 C5 C6 C9 -9.6(4) . . . . ?
N1 C5 C4 C3 -173.2(2) . . . . ?
N1 C5 C4 C8 8.7(4) . . . . ?
N1 C11 C12 C17 -14.1(4) . . . . ?
N1 C11 C12 C13 171.9(2) . . . . ?
N2 C18 C25 C24 175.6(2) . . . . ?
N2 C18 C25 C26 -4.8(4) . . . . ?
N2 C18 C19 C21 -174.7(2) . . . . ?
N2 C18 C19 C20 6.1(4) . . . . ?
N2 C17 C12 C11 14.4(4) . . . . ?
N2 C17 C12 C13 -171.8(2) . . . . ?
N2 C17 C16 C15 -174.1(2) . . . . ?
N4 Al2 N3 C33 -158.61(18) . . . . ?
N4 Al2 N3 C38 21.7(2) . . . . ?
N4 C46 C53 C52 174.1(2) . . . . ?
N4 C46 C53 C54 -8.3(4) . . . . ?
N4 C46 C47 C49 -173.8(2) . . . . ?
N4 C46 C47 C48 9.9(4) . . . . ?
N7 Al4 N8 C94 -17.7(2) . . . . ?
N7 Al4 N8 C89 162.03(18) . . . . ?
N7 C100 C99 C94 -10.6(4) . . . . ?
N7 C100 C99 C98 173.3(2) . . . . ?
N7 C102 C103 C104 177.3(3) . . . . ?
N7 C102 C103 C110 -6.1(4) . . . . ?
N8 C89 C88 C87 -177.6(2) . . . . ?
N8 C89 C88 C93 3.4(4) . . . . ?
C46 N4 C44 C43 -175.7(2) . . . . ?
C46 N4 C44 C45 2.5(4) . . . . ?
C46 C53 C52 C50 -0.1(4) . . . . ?
C100 N7 C102 C107 -99.6(3) . . . . ?
C100 N7 C102 C103 81.6(3) . . . . ?
C100 C99 C94 N8 11.7(4) . . . . ?
C100 C99 C94 C95 -167.8(3) . . . . ?
C100 C99 C98 C97 -169.6(2) . . . . ?
C80 C74 C75 C77 -0.9(4) . . . . ?
C80 C74 C75 C76 177.8(2) . . . . ?
C80 C79 C78 C77 -0.5(4) . . . . ?
C80 C79 C78 C82 179.2(3) . . . . ?
C18 N2 C17 C12 -171.3(2) . . . . ?
C18 N2 C17 C16 6.8(3) . . . . ?
C18 C25 C24 C22 -0.5(4) . . . . ?
C18 C19 C21 C22 -1.2(4) . . . . ?
C25 C18 C19 C21 1.7(4) . . . . ?
C25 C18 C19 C20 -177.5(2) . . . . ?
C5 N1 C11 C12 175.7(2) . . . . ?
C5 N1 C11 C10 -2.4(4) . . . . ?
C5 C6 C7 C2 -0.3(4) . . . . ?
C5 C4 C3 C2 0.5(4) . . . . ?
C6 C5 C4 C3 3.1(4) . . . . ?
C6 C5 C4 C8 -175.0(3) . . . . ?
C33 N3 C38 C39 -7.0(3) . . . . ?
C33 N3 C38 C43 172.5(2) . . . . ?
C33 C32 C31 C30 0.1(4) . . . . ?
C33 C34 C35 C30 1.5(4) . . . . ?
C17 N2 C18 C25 87.6(3) . . . . ?
C17 N2 C18 C19 -96.0(3) . . . . ?
C17 C12 C13 C14 15.1(4) . . . . ?
C17 C16 C15 C14 -42.5(3) . . . . ?
C61 N5 C66 C68 -176.9(2) . . . . ?
C61 N5 C66 C67 0.7(4) . . . . ?
C61 C60 C59 C58 0.6(4) . . . . ?
C74 N6 C73 C68 170.9(2) . . . . ?
C74 N6 C73 C72 -7.7(3) . . . . ?
C74 C80 C79 C78 0.1(4) . . . . ?
C74 C75 C77 C78 0.5(4) . . . . ?
C11 N1 C5 C6 84.7(3) . . . . ?
C11 N1 C5 C4 -98.9(3) . . . . ?
C11 C12 C13 C14 -170.7(2) . . . . ?
C38 N3 C33 C32 -86.6(3) . . . . ?
C38 N3 C33 C34 96.6(3) . . . . ?
C38 C39 C40 C41 45.1(3) . . . . ?
C38 C43 C44 N4 11.2(4) . . . . ?
C38 C43 C44 C45 -166.9(3) . . . . ?
C106 C107 C102 N7 -177.0(3) . . . . ?
C106 C107 C102 C103 1.8(4) . . . . ?
C106 C105 C104 C103 2.6(4) . . . . ?
C75 C77 C78 C79 0.2(4) . . . . ?
C75 C77 C78 C82 -179.5(3) . . . . ?
C95 C96 C97 C98 65.4(3) . . . . ?
C94 N8 C89 C90 86.7(3) . . . . ?
C94 N8 C89 C88 -94.6(3) . . . . ?
C94 C99 C98 C97 14.1(4) . . . . ?
C94 C95 C96 C97 -43.8(3) . . . . ?
C90 C89 C88 C87 1.1(4) . . . . ?
C90 C89 C88 C93 -178.0(3) . . . . ?
C90 C91 C86 C87 1.1(4) . . . . ?
C90 C91 C86 C85 -178.6(3) . . . . ?
C12 C17 C16 C15 4.0(4) . . . . ?
C12 C13 C14 C15 -53.2(3) . . . . ?
C73 N6 C74 C80 -87.4(3) . . . . ?
C73 N6 C74 C75 95.1(3) . . . . ?
C73 C68 C69 C70 -16.2(4) . . . . ?
C73 C72 C71 C70 41.5(3) . . . . ?
C53 C46 C47 C49 3.5(4) . . . . ?
C53 C46 C47 C48 -172.8(3) . . . . ?
C89 N8 C94 C99 -173.6(2) . . . . ?
C89 N8 C94 C95 6.0(3) . . . . ?
C89 C90 C91 C86 -1.2(4) . . . . ?
C89 C88 C87 C86 -1.2(4) . . . . ?
C32 C33 C34 C35 -1.3(4) . . . . ?
C32 C33 C34 C37 177.3(2) . . . . ?
C32 C31 C30 C35 0.0(4) . . . . ?
C32 C31 C30 C29 179.8(3) . . . . ?
C107 C106 C105 C104 -2.3(4) . . . . ?
C107 C106 C105 C109 176.9(3) . . . . ?
C107 C102 C103 C104 -1.6(4) . . . . ?
C107 C102 C103 C110 175.1(3) . . . . ?
C63 C58 C59 C60 2.3(4) . . . . ?
C58 C63 C62 C61 0.4(4) . . . . ?
C58 C63 C62 C64 179.0(3) . . . . ?
C19 C18 C25 C24 -0.9(4) . . . . ?
C19 C18 C25 C26 178.8(2) . . . . ?
C31 C30 C35 C34 -0.8(4) . . . . ?
C79 C80 C74 N6 -176.9(2) . . . . ?
C79 C80 C74 C75 0.6(4) . . . . ?
C16 C17 C12 C11 -163.6(2) . . . . ?
C16 C17 C12 C13 10.2(4) . . . . ?
C105 C106 C107 C102 0.1(4) . . . . ?
C105 C106 C107 C108 176.8(3) . . . . ?
C66 N5 C61 C62 -83.9(3) . . . . ?
C66 N5 C61 C60 98.5(3) . . . . ?
C66 C68 C69 C70 168.4(3) . . . . ?
C62 C61 C60 C59 -3.1(4) . . . . ?
C62 C61 C60 C65 174.8(3) . . . . ?
C62 C63 C58 C59 -2.8(4) . . . . ?
C62 C63 C58 C57 177.2(3) . . . . ?
C96 C95 C94 N8 -172.3(2) . . . . ?
C96 C95 C94 C99 7.2(4) . . . . ?
C96 C97 C98 C99 -50.4(3) . . . . ?
C56 Al2 N3 C33 -39.5(2) . . . . ?
C56 Al2 N3 C38 140.8(2) . . . . ?
C102 N7 C100 C99 -179.8(2) . . . . ?
C102 N7 C100 C101 1.7(4) . . . . ?
C102 C103 C104 C105 -0.7(4) . . . . ?
C76 C75 C77 C78 -178.2(3) . . . . ?
C91 C90 C89 N8 178.7(2) . . . . ?
C91 C90 C89 C88 0.1(4) . . . . ?
C91 C86 C87 C88 0.2(4) . . . . ?
C24 C22 C21 C19 -0.1(4) . . . . ?
C4 C5 C6 C7 -3.2(4) . . . . ?
C4 C5 C6 C9 174.1(3) . . . . ?
C42 C43 C44 N4 -173.8(2) . . . . ?
C42 C43 C44 C45 8.0(4) . . . . ?
C42 C41 C40 C39 -65.0(3) . . . . ?
C60 C61 C62 C63 2.6(4) . . . . ?
C60 C61 C62 C64 -175.9(3) . . . . ?
C39 C38 C43 C42 -8.4(4) . . . . ?
C39 C38 C43 C44 166.3(2) . . . . ?
C43 C38 C39 C40 -8.3(4) . . . . ?
C43 C42 C41 C40 48.8(3) . . . . ?
C68 C73 C72 C71 -3.0(4) . . . . ?
C68 C69 C70 C71 53.8(3) . . . . ?
C13 C14 C15 C16 66.9(3) . . . . ?
C27 Al1 N2 C18 37.6(2) . . . . ?
C27 Al1 N2 C17 -143.9(2) . . . . ?
C26 C25 C24 C22 179.9(2) . . . . ?
C92 C90 C89 N8 -3.3(4) . . . . ?
C92 C90 C89 C88 178.0(3) . . . . ?
C92 C90 C91 C86 -179.1(3) . . . . ?
C21 C22 C24 C25 0.9(4) . . . . ?
C34 C33 C32 C31 0.6(4) . . . . ?
C34 C33 C32 C36 -178.4(2) . . . . ?
C44 N4 C46 C53 98.3(3) . . . . ?
C44 N4 C46 C47 -84.3(3) . . . . ?
C7 C2 C3 C4 -3.9(4) . . . . ?
C3 C2 C7 C6 3.8(4) . . . . ?
C49 C50 C52 C53 2.9(4) . . . . ?
C47 C46 C53 C52 -3.2(4) . . . . ?
C47 C46 C53 C54 174.4(3) . . . . ?
C47 C49 C50 C52 -2.6(4) . . . . ?
C47 C49 C50 C51 176.9(3) . . . . ?
C98 C99 C94 N8 -172.4(2) . . . . ?
C98 C99 C94 C95 8.1(4) . . . . ?
C36 C32 C31 C30 179.1(3) . . . . ?
C28 Al1 N2 C18 -90.3(2) . . . . ?
C28 Al1 N2 C17 88.2(2) . . . . ?
C72 C73 C68 C66 164.8(3) . . . . ?
C72 C73 C68 C69 -10.2(4) . . . . ?
C72 C71 C70 C69 -66.4(3) . . . . ?
C81 C80 C74 N6 4.1(4) . . . . ?
C81 C80 C74 C75 -178.5(3) . . . . ?
C81 C80 C79 C78 179.2(3) . . . . ?
C50 C49 C47 C46 -0.6(4) . . . . ?
C50 C49 C47 C48 175.8(3) . . . . ?
C83 Al3 N6 C74 88.7(2) . . . . ?
C83 Al3 N6 C73 -90.1(2) . . . . ?
C67 C66 C68 C73 -163.3(3) . . . . ?
C67 C66 C68 C69 11.9(4) . . . . ?
C41 C42 C43 C38 -12.4(4) . . . . ?
C41 C42 C43 C44 172.4(2) . . . . ?
C54 C53 C52 C50 -177.7(3) . . . . ?
C20 C19 C21 C22 178.0(3) . . . . ?
C57 C58 C59 C60 -177.8(3) . . . . ?
C10 C11 C12 C17 164.0(2) . . . . ?
C10 C11 C12 C13 -9.9(3) . . . . ?
C37 C34 C35 C30 -177.2(3) . . . . ?
C55 Al2 N3 C33 88.7(2) . . . . ?
C55 Al2 N3 C38 -91.0(2) . . . . ?
C8 C4 C3 C2 178.6(3) . . . . ?
C101 C100 C99 C94 167.9(3) . . . . ?
C101 C100 C99 C98 -8.2(4) . . . . ?
C84 Al3 N6 C74 -38.8(2) . . . . ?
C84 Al3 N6 C73 142.3(2) . . . . ?
C93 C88 C87 C86 177.9(3) . . . . ?
C65 C60 C59 C58 -177.4(3) . . . . ?
C111 Al4 N8 C94 -136.9(2) . . . . ?
C111 Al4 N8 C89 42.9(2) . . . . ?
C23 C22 C24 C25 179.8(3) . . . . ?
C23 C22 C21 C19 -179.0(3) . . . . ?
C108 C107 C102 N7 6.4(4) . . . . ?
C108 C107 C102 C103 -174.8(3) . . . . ?
C9 C6 C7 C2 -177.7(3) . . . . ?
C109 C105 C104 C103 -176.7(3) . . . . ?
C110 C103 C104 C105 -177.5(3) . . . . ?
C29 C30 C35 C34 179.4(3) . . . . ?
C85 C86 C87 C88 179.9(3) . . . . ?
C1 C2 C7 C6 -175.6(3) . . . . ?
C1 C2 C3 C4 175.5(3) . . . . ?
C112 Al4 N8 C94 95.8(2) . . . . ?
C112 Al4 N8 C89 -84.4(2) . . . . ?
C51 C50 C52 C53 -176.6(3) . . . . ?
